data_7107278
loop_
_publ_author_name
'Iurii L. Malaestean'
'Arkady Ellern'
'Svetlana Baca'
'Paul Kogerler'

_publ_section_title
;
 Cerium oxide nanoclusters: commensurate with concepts of polyoxometalate
 chemistry?
;
_journal_name_full Chem.Commun.
_journal_page_first 1499
_journal_paper_doi 10.1039/c1cc14725k
_journal_volume 48
_journal_year 2012
_chemical_formula_sum 'C82 H155 Ce10 N5 Na O48'
_chemical_formula_weight 3403.30
_chemical_name_systematic
;
?
;
_space_group_IT_number 14
_symmetry_cell_setting monoclinic
_symmetry_space_group_name_Hall '-P 2ybc'
_symmetry_space_group_name_H-M 'P 1 21/c 1'
_atom_sites_solution_hydrogens geom
_atom_sites_solution_primary direct
_atom_sites_solution_secondary difmap
_audit_creation_method 'APEX2 v2009.11-0'
_cell_angle_alpha 90.00
_cell_angle_beta 118.8540(10)
_cell_angle_gamma 90.00
_cell_formula_units_Z 4
_cell_length_a 30.2744(14)
_cell_length_b 15.6022(7)
_cell_length_c 29.3014(14)
_cell_measurement_reflns_used 9771
_cell_measurement_temperature 173(2)
_cell_measurement_theta_max 28.2656
_cell_measurement_theta_min 2.4227
_cell_volume 12122.2(10)
_computing_cell_refinement 'SAINT V7.66A (Bruker AXS, 2009)'
_computing_data_collection 'APEX2 Suite (Bruker AXS, 2009)'
_computing_data_reduction 'SAINT V7.66A (Bruker AXS, 2009)'
_computing_molecular_graphics 'XSHELL (Bruker AXS, 2007)'
_computing_publication_material 'APEX2 Suite (Bruker AXS, 2009)'
_computing_structure_refinement 'SHELXL-97 (Sheldrick, 2008)'
_computing_structure_solution 'SHELXS-97 (Sheldrick, 2008)'
_diffrn_ambient_temperature 173(2)
_diffrn_detector_area_resol_mean 8.3333
_diffrn_measured_fraction_theta_full 0.998
_diffrn_measured_fraction_theta_max 0.998
_diffrn_measurement_device_type ' BRUKER APEX2 CCD Diffractometer'
_diffrn_measurement_method '\w scan'
_diffrn_radiation_monochromator graphite
_diffrn_radiation_source 'fine-focus sealed tube'
_diffrn_radiation_type MoK\a
_diffrn_radiation_wavelength 0.71073
_diffrn_reflns_av_R_equivalents 0.0468
_diffrn_reflns_av_sigmaI/netI 0.0413
_diffrn_reflns_limit_h_max 40
_diffrn_reflns_limit_h_min -40
_diffrn_reflns_limit_k_max 20
_diffrn_reflns_limit_k_min -20
_diffrn_reflns_limit_l_max 38
_diffrn_reflns_limit_l_min -39
_diffrn_reflns_number 122402
_diffrn_reflns_theta_full 28.32
_diffrn_reflns_theta_max 28.32
_diffrn_reflns_theta_min 0.77
_exptl_absorpt_coefficient_mu 3.756
_exptl_absorpt_correction_T_max 0.8060
_exptl_absorpt_correction_T_min 0.5513
_exptl_absorpt_correction_type multi-scan
_exptl_absorpt_process_details 'Bruker SADABS'
_exptl_crystal_colour yellow
_exptl_crystal_density_diffrn 1.865
_exptl_crystal_density_method 'not measured'
_exptl_crystal_description block
_exptl_crystal_F_000 6628
_exptl_crystal_size_max 0.18
_exptl_crystal_size_mid 0.07
_exptl_crystal_size_min 0.06
_refine_diff_density_max 3.458
_refine_diff_density_min -2.272
_refine_diff_density_rms 0.221
_refine_ls_extinction_method none
_refine_ls_goodness_of_fit_ref 1.113
_refine_ls_hydrogen_treatment mixed
_refine_ls_matrix_type full
_refine_ls_number_parameters 1316
_refine_ls_number_reflns 30147
_refine_ls_number_restraints 439
_refine_ls_restrained_S_all 1.123
_refine_ls_R_factor_all 0.0756
_refine_ls_R_factor_gt 0.0499
_refine_ls_shift/su_max 0.002
_refine_ls_shift/su_mean 0.000
_refine_ls_structure_factor_coef Fsqd
_refine_ls_weighting_details 'calc w=1/[\s^2^(Fo^2^)+(0.0462P)^2^+153.0047P] where P=(Fo^2^+2Fc^2^)/3'
_refine_ls_weighting_scheme calc
_refine_ls_wR_factor_gt 0.1191
_refine_ls_wR_factor_ref 0.1386
_reflns_number_gt 23176
_reflns_number_total 30147
_reflns_threshold_expression >2sigma(I)
_cod_data_source_file c1cc14725k.txt
_cod_data_source_block ym262u
_cod_database_code 7107278

loop_
_symmetry_equiv_pos_as_xyz
'x, y, z'
'-x, y+1/2, -z+1/2'
'-x, -y, -z'
'x, -y-1/2, z-1/2'

loop_
_atom_site_label
_atom_site_type_symbol
_atom_site_fract_x
_atom_site_fract_y
_atom_site_fract_z
_atom_site_U_iso_or_equiv
_atom_site_adp_type
_atom_site_occupancy
_atom_site_symmetry_multiplicity
_atom_site_calc_flag
_atom_site_refinement_flags
Ce1 Ce 0.759538(14) 0.54121(2) 0.464221(15) 0.01787(8) Uani 1 1 d .
Ce2 Ce 0.761207(16) 0.50246(3) 0.340948(16) 0.02302(9) Uani 1 1 d .
Ce3 Ce 0.854788(15) 0.38783(3) 0.472876(16) 0.02137(9) Uani 1 1 d .
Ce4 Ce 0.811363(17) 0.74573(3) 0.534352(17) 0.02474(9) Uani 1 1 d .
Ce5 Ce 0.718322(16) 0.72080(3) 0.375959(17) 0.02365(9) Uani 1 1 d .
Ce6 Ce 0.631700(16) 0.53064(3) 0.353971(17) 0.02547(9) Uani 1 1 d .
Ce7 Ce 0.658190(16) 0.44604(3) 0.485377(17) 0.02420(9) Uani 1 1 d .
Ce8 Ce 0.765399(17) 0.57109(3) 0.592652(17) 0.02433(9) Uani 1 1 d .
Ce9 Ce 0.793755(16) 0.35959(3) 0.559994(16) 0.02214(9) Uani 1 1 d .
Ce10 Ce 0.882770(15) 0.53396(3) 0.588865(16) 0.02197(9) Uani 1 1 d .
C1 C 0.8798(6) 0.6077(15) 0.6934(4) 0.112(4) Uani 1 1 d DU
C2 C 0.9129(5) 0.6218(11) 0.7515(4) 0.117(4) Uani 1 1 d DU
H2 H 0.9485 0.6047 0.7628 0.141 Uiso 1 1 calc R
C3 C 0.9101(7) 0.7157(10) 0.7639(7) 0.145(5) Uani 1 1 d DU
H3A H 0.8748 0.7343 0.7467 0.217 Uiso 1 1 calc R
H3B H 0.9291 0.7504 0.7514 0.217 Uiso 1 1 calc R
H3C H 0.9247 0.7229 0.8017 0.217 Uiso 1 1 calc R
C4 C 0.8927(7) 0.5739(12) 0.7828(6) 0.136(5) Uani 1 1 d DU
H4A H 0.9174 0.5769 0.8199 0.204 Uiso 1 1 calc R
H4B H 0.8868 0.5138 0.7717 0.204 Uiso 1 1 calc R
H4C H 0.8610 0.6001 0.7769 0.204 Uiso 1 1 calc R
C5 C 0.8625(7) 0.8775(13) 0.6101(9) 0.119(4) Uani 1 1 d U
C6 C 0.8951(7) 0.9491(13) 0.6469(9) 0.123(4) Uani 1 1 d U
H6 H 0.8813 1.0038 0.6274 0.148 Uiso 1 1 calc R
C7 C 0.9446(7) 0.9470(14) 0.6583(9) 0.136(5) Uani 1 1 d U
H7A H 0.9619 0.9982 0.6783 0.203 Uiso 1 1 calc R
H7B H 0.9465 0.9455 0.6259 0.203 Uiso 1 1 calc R
H7C H 0.9607 0.8957 0.6790 0.203 Uiso 1 1 calc R
C8 C 0.8871(8) 0.9538(14) 0.6930(8) 0.133(5) Uani 1 1 d U
H8A H 0.9159 0.9822 0.7218 0.200 Uiso 1 1 calc R
H8B H 0.8836 0.8957 0.7037 0.200 Uiso 1 1 calc R
H8C H 0.8563 0.9865 0.6841 0.200 Uiso 1 1 calc R
C9 C 0.7099(5) 0.8714(7) 0.4526(5) 0.0553(19) Uani 1 1 d U
C10 C 0.6874(5) 0.9523(7) 0.4616(5) 0.0597(18) Uani 1 1 d U
H10 H 0.7161 0.9815 0.4917 0.072 Uiso 1 1 calc R
C11 C 0.6519(5) 0.9324(9) 0.4796(6) 0.072(2) Uani 1 1 d U
H11A H 0.6358 0.9852 0.4822 0.109 Uiso 1 1 calc R
H11B H 0.6697 0.9051 0.5140 0.109 Uiso 1 1 calc R
H11C H 0.6262 0.8931 0.4550 0.109 Uiso 1 1 calc R
C12 C 0.6695(5) 1.0146(7) 0.4183(5) 0.067(3) Uani 1 1 d U
H12A H 0.6446 0.9870 0.3860 0.101 Uiso 1 1 calc R
H12B H 0.6981 1.0346 0.4143 0.101 Uiso 1 1 calc R
H12C H 0.6538 1.0635 0.4260 0.101 Uiso 1 1 calc R
C13 C 0.8248(5) 0.8465(7) 0.4387(5) 0.0555(19) Uani 1 1 d U
C14 C 0.8544(5) 0.9217(7) 0.4328(5) 0.0597(18) Uani 1 1 d U
H14 H 0.8909 0.9118 0.4578 0.072 Uiso 1 1 calc R
C15 C 0.8490(5) 0.9288(8) 0.3795(5) 0.064(2) Uani 1 1 d U
H15A H 0.8144 0.9457 0.3548 0.097 Uiso 1 1 calc R
H15B H 0.8565 0.8733 0.3692 0.097 Uiso 1 1 calc R
H15C H 0.8726 0.9721 0.3797 0.097 Uiso 1 1 calc R
C16 C 0.8391(6) 1.0007(8) 0.4493(6) 0.078(3) Uani 1 1 d U
H16A H 0.8543 1.0505 0.4418 0.116 Uiso 1 1 calc R
H16B H 0.8506 0.9981 0.4868 0.116 Uiso 1 1 calc R
H16C H 0.8023 1.0060 0.4302 0.116 Uiso 1 1 calc R
C17 C 0.6610(5) 0.8305(8) 0.2560(5) 0.065(2) Uani 1 1 d U
C18 C 0.6552(5) 0.9178(6) 0.2505(4) 0.073(2) Uani 1 1 d DU
H18 H 0.6853 0.9219 0.2370 0.088 Uiso 1 1 d .
C19 C 0.6191(5) 0.9722(9) 0.2048(4) 0.094(4) Uani 1 1 d DU
H19A H 0.5913 0.9915 0.2105 0.140 Uiso 1 1 calc R
H19B H 0.6055 0.9381 0.1727 0.140 Uiso 1 1 calc R
H19C H 0.6370 1.0221 0.2015 0.140 Uiso 1 1 calc R
C20 C 0.6875(6) 0.9818(9) 0.2924(5) 0.107(4) Uani 1 1 d DU
H20A H 0.6889 0.9655 0.3255 0.160 Uiso 1 1 calc R
H20B H 0.6726 1.0391 0.2823 0.160 Uiso 1 1 calc R
H20C H 0.7216 0.9822 0.2967 0.160 Uiso 1 1 calc R
C21 C 0.7196(5) 0.5135(8) 0.2285(4) 0.0517(18) Uani 1 1 d U
C22 C 0.6964(5) 0.5131(8) 0.1689(4) 0.0561(17) Uani 1 1 d U
H22 H 0.6820 0.5714 0.1562 0.067 Uiso 1 1 calc R
C23 C 0.6548(5) 0.4526(10) 0.1465(5) 0.078(3) Uani 1 1 d U
H23A H 0.6665 0.3962 0.1626 0.117 Uiso 1 1 calc R
H23B H 0.6423 0.4482 0.1089 0.117 Uiso 1 1 calc R
H23C H 0.6276 0.4725 0.1529 0.117 Uiso 1 1 calc R
C24 C 0.7360(5) 0.4976(9) 0.1520(4) 0.061(2) Uani 1 1 d U
H24A H 0.7553 0.4460 0.1692 0.092 Uiso 1 1 calc R
H24B H 0.7588 0.5469 0.1619 0.092 Uiso 1 1 calc R
H24C H 0.7194 0.4899 0.1142 0.092 Uiso 1 1 calc R
C25 C 0.5613(7) 0.5132(12) 0.2149(8) 0.101(4) Uani 1 1 d U
C26 C 0.5337(4) 0.4328(10) 0.1935(6) 0.107(3) Uani 1 1 d DU
H26 H 0.5389 0.4043 0.2263 0.128 Uiso 1 1 calc R
C27 C 0.5468(5) 0.3592(6) 0.1682(7) 0.127(4) Uani 1 1 d DU
H27A H 0.5667 0.3808 0.1525 0.190 Uiso 1 1 calc R
H27B H 0.5157 0.3331 0.1412 0.190 Uiso 1 1 calc R
H27C H 0.5664 0.3161 0.1947 0.190 Uiso 1 1 calc R
C28 C 0.4765(4) 0.4372(11) 0.1639(8) 0.121(4) Uani 1 1 d DU
H28A H 0.4641 0.4577 0.1872 0.181 Uiso 1 1 calc R
H28B H 0.4628 0.3800 0.1510 0.181 Uiso 1 1 calc R
H28C H 0.4657 0.4767 0.1344 0.181 Uiso 1 1 calc R
C29 C 0.5781(5) 0.3515(8) 0.3721(6) 0.065(2) Uani 1 1 d U
C30 C 0.5372(5) 0.2832(8) 0.3477(6) 0.072(2) Uani 1 1 d U
H30 H 0.5294 0.2780 0.3105 0.086 Uiso 1 1 calc R
C31 C 0.5518(5) 0.1987(9) 0.3700(7) 0.090(3) Uani 1 1 d U
H31A H 0.5689 0.2029 0.4081 0.135 Uiso 1 1 calc R
H31B H 0.5746 0.1730 0.3589 0.135 Uiso 1 1 calc R
H31C H 0.5216 0.1628 0.3581 0.135 Uiso 1 1 calc R
C32 C 0.4941(5) 0.3108(10) 0.3467(7) 0.092(3) Uani 1 1 d U
H32A H 0.4857 0.3683 0.3314 0.138 Uiso 1 1 calc R
H32B H 0.4991 0.3127 0.3823 0.138 Uiso 1 1 calc R
H32C H 0.4665 0.2713 0.3257 0.138 Uiso 1 1 calc R
C33 C 0.5915(6) 0.3851(12) 0.5200(8) 0.095(3) Uani 1 1 d U
C34 C 0.5545(7) 0.3441(11) 0.5343(8) 0.098(3) Uani 1 1 d U
H34 H 0.5185 0.3522 0.5072 0.118 Uiso 1 1 calc R
C35 C 0.5655(7) 0.3743(13) 0.5865(8) 0.114(4) Uani 1 1 d U
H35A H 0.5728 0.4359 0.5895 0.171 Uiso 1 1 calc R
H35B H 0.5947 0.3433 0.6132 0.171 Uiso 1 1 calc R
H35C H 0.5361 0.3639 0.5915 0.171 Uiso 1 1 calc R
C36 C 0.5686(7) 0.2507(12) 0.5491(8) 0.118(4) Uani 1 1 d U
H36A H 0.6017 0.2477 0.5805 0.177 Uiso 1 1 calc R
H36B H 0.5700 0.2209 0.5204 0.177 Uiso 1 1 calc R
H36C H 0.5433 0.2235 0.5560 0.177 Uiso 1 1 calc R
C37 C 0.7618(5) 0.3874(7) 0.6533(4) 0.0524(18) Uani 1 1 d U
C38 C 0.7574(5) 0.3443(8) 0.6980(4) 0.0553(17) Uani 1 1 d U
H38 H 0.7926 0.3266 0.7234 0.066 Uiso 1 1 calc R
C39 C 0.7425(6) 0.4046(9) 0.7272(5) 0.068(2) Uani 1 1 d U
H39A H 0.7080 0.4248 0.7045 0.102 Uiso 1 1 calc R
H39B H 0.7656 0.4537 0.7389 0.102 Uiso 1 1 calc R
H39C H 0.7440 0.3754 0.7575 0.102 Uiso 1 1 calc R
C40 C 0.7284(5) 0.2628(8) 0.6814(5) 0.065(2) Uani 1 1 d U
H40A H 0.7271 0.2369 0.7112 0.097 Uiso 1 1 calc R
H40B H 0.7450 0.2232 0.6685 0.097 Uiso 1 1 calc R
H40C H 0.6941 0.2745 0.6537 0.097 Uiso 1 1 calc R
C41 C 0.9159(6) 0.3440(13) 0.6494(7) 0.121(5) Uani 1 1 d U
C42 C 0.9520(6) 0.3029(9) 0.7006(6) 0.127(5) Uani 1 1 d DU
H42 H 0.9869 0.3263 0.7145 0.152 Uiso 1 1 calc R
C43 C 0.9515(7) 0.2056(9) 0.6972(7) 0.150(6) Uani 1 1 d DU
H43A H 0.9209 0.1835 0.6965 0.224 Uiso 1 1 calc R
H43B H 0.9812 0.1825 0.7276 0.224 Uiso 1 1 calc R
H43C H 0.9520 0.1883 0.6654 0.224 Uiso 1 1 calc R
C44 C 0.9307(7) 0.3219(11) 0.7370(7) 0.145(5) Uani 1 1 d DU
H44A H 0.9581 0.3389 0.7712 0.218 Uiso 1 1 calc R
H44B H 0.9141 0.2705 0.7408 0.218 Uiso 1 1 calc R
H44C H 0.9060 0.3685 0.7226 0.218 Uiso 1 1 calc R
C45 C 0.6829(4) 0.3623(6) 0.3074(5) 0.0473(17) Uani 1 1 d U
C46 C 0.6504(4) 0.2860(6) 0.3020(5) 0.0519(17) Uani 1 1 d U
H46 H 0.6160 0.3072 0.2928 0.062 Uiso 1 1 calc R
C47 C 0.6724(5) 0.2438(8) 0.3545(5) 0.065(2) Uani 1 1 d U
H47A H 0.7085 0.2339 0.3677 0.098 Uiso 1 1 calc R
H47B H 0.6554 0.1889 0.3513 0.098 Uiso 1 1 calc R
H47C H 0.6676 0.2811 0.3787 0.098 Uiso 1 1 calc R
C48 C 0.6456(5) 0.2261(8) 0.2599(6) 0.071(3) Uani 1 1 d U
H48A H 0.6346 0.2581 0.2275 0.106 Uiso 1 1 calc R
H48B H 0.6207 0.1816 0.2547 0.106 Uiso 1 1 calc R
H48C H 0.6783 0.1992 0.2701 0.106 Uiso 1 1 calc R
C49 C 0.8313(4) 0.3114(6) 0.3744(4) 0.0444(16) Uani 1 1 d U
C50 C 0.8285(4) 0.2631(6) 0.3278(4) 0.0471(15) Uani 1 1 d U
H50 H 0.7920 0.2557 0.3020 0.057 Uiso 1 1 calc R
C51 C 0.8526(5) 0.3139(8) 0.3010(5) 0.062(2) Uani 1 1 d U
H51A H 0.8318 0.3642 0.2838 0.093 Uiso 1 1 calc R
H51B H 0.8551 0.2776 0.2751 0.093 Uiso 1 1 calc R
H51C H 0.8864 0.3326 0.3271 0.093 Uiso 1 1 calc R
C52 C 0.8512(6) 0.1750(8) 0.3427(5) 0.074(3) Uani 1 1 d U
H52A H 0.8606 0.1547 0.3169 0.112 Uiso 1 1 calc R
H52B H 0.8266 0.1356 0.3440 0.112 Uiso 1 1 calc R
H52C H 0.8814 0.1774 0.3771 0.112 Uiso 1 1 calc R
C53 C 0.9453(4) 0.2974(7) 0.4996(4) 0.0467(17) Uani 1 1 d U
C54 C 0.9916(4) 0.2458(7) 0.5133(4) 0.0502(16) Uani 1 1 d U
H54 H 1.0166 0.2857 0.5116 0.060 Uiso 1 1 calc R
C55 C 1.0156(5) 0.2126(9) 0.5688(5) 0.067(3) Uani 1 1 d U
H55A H 1.0516 0.2263 0.5867 0.101 Uiso 1 1 calc R
H55B H 1.0111 0.1504 0.5684 0.101 Uiso 1 1 calc R
H55C H 0.9994 0.2398 0.5871 0.101 Uiso 1 1 calc R
C56 C 0.9814(5) 0.1784(8) 0.4741(5) 0.068(3) Uani 1 1 d U
H56A H 0.9545 0.1409 0.4719 0.103 Uiso 1 1 calc R
H56B H 1.0121 0.1447 0.4843 0.103 Uiso 1 1 calc R
H56C H 0.9709 0.2050 0.4401 0.103 Uiso 1 1 calc R
C57 C 0.7533(8) 0.7813(8) 0.6063(9) 0.118(5) Uani 1 1 d U
H57A H 0.7822 0.8092 0.6361 0.142 Uiso 1 1 calc R
H57B H 0.7351 0.8262 0.5799 0.142 Uiso 1 1 calc R
C58 C 0.7229(8) 0.7507(8) 0.6225(9) 0.120(5) Uani 1 1 d U
H58A H 0.6884 0.7658 0.5953 0.144 Uiso 1 1 calc R
H58B H 0.7295 0.7847 0.6537 0.144 Uiso 1 1 calc R
C59 C 0.6495(5) 0.5752(12) 0.5755(7) 0.105(5) Uani 1 1 d U
H59A H 0.6189 0.6003 0.5462 0.126 Uiso 1 1 calc R
H59B H 0.6381 0.5277 0.5897 0.126 Uiso 1 1 calc R
C60 C 0.6694(5) 0.6344(12) 0.6121(7) 0.105(5) Uani 1 1 d U
H60A H 0.6637 0.6148 0.6409 0.127 Uiso 1 1 calc R
H60B H 0.6485 0.6864 0.5976 0.127 Uiso 1 1 calc R
C61 C 0.7425(6) 0.6515(13) 0.6906(5) 0.102(6) Uani 1 1 d .
H61A H 0.7401 0.7053 0.7065 0.153 Uiso 1 1 calc R
H61B H 0.7781 0.6353 0.7051 0.153 Uiso 1 1 calc R
H61C H 0.7244 0.6062 0.6980 0.153 Uiso 1 1 calc R
C62 C 0.9334(3) 0.7160(6) 0.5720(3) 0.0338(15) Uani 1 1 d U
H62A H 0.9292 0.7783 0.5752 0.041 Uiso 1 1 calc R
H62B H 0.9420 0.7075 0.5436 0.041 Uiso 1 1 calc R
C63 C 0.9754(3) 0.6824(6) 0.6222(4) 0.0354(15) Uani 1 1 d U
H63A H 1.0079 0.7059 0.6276 0.043 Uiso 1 1 calc R
H63B H 0.9703 0.7017 0.6515 0.043 Uiso 1 1 calc R
C64 C 0.9715(3) 0.4696(6) 0.5628(3) 0.0332(14) Uani 1 1 d U
H64A H 0.9817 0.4509 0.5370 0.040 Uiso 1 1 calc R
H64B H 0.9848 0.4278 0.5918 0.040 Uiso 1 1 calc R
C65 C 0.9931(3) 0.5577(6) 0.5834(3) 0.0326(14) Uani 1 1 d U
H65A H 1.0304 0.5555 0.6004 0.039 Uiso 1 1 calc R
H65B H 0.9811 0.5989 0.5541 0.039 Uiso 1 1 calc R
C66 C 1.0118(3) 0.5551(7) 0.6744(3) 0.041(2) Uani 1 1 d .
H66A H 1.0448 0.5826 0.6873 0.062 Uiso 1 1 calc R
H66B H 1.0156 0.4929 0.6731 0.062 Uiso 1 1 calc R
H66C H 0.9981 0.5684 0.6978 0.062 Uiso 1 1 calc R
C67 C 0.6898(4) 0.2366(5) 0.4987(4) 0.0389(16) Uani 1 1 d U
H67A H 0.6858 0.2130 0.4655 0.047 Uiso 1 1 calc R
H67B H 0.6562 0.2378 0.4965 0.047 Uiso 1 1 calc R
C68 C 0.7237(4) 0.1807(6) 0.5421(4) 0.0394(16) Uani 1 1 d U
H68A H 0.7133 0.1203 0.5327 0.047 Uiso 1 1 calc R
H68B H 0.7205 0.1948 0.5733 0.047 Uiso 1 1 calc R
C69 C 0.8285(4) 0.1997(6) 0.5099(5) 0.0461(18) Uani 1 1 d U
H69A H 0.8604 0.1863 0.5419 0.055 Uiso 1 1 calc R
H69B H 0.8312 0.1788 0.4795 0.055 Uiso 1 1 calc R
C70 C 0.7850(4) 0.1566(6) 0.5119(5) 0.0474(18) Uani 1 1 d U
H70A H 0.7539 0.1654 0.4783 0.057 Uiso 1 1 calc R
H70B H 0.7915 0.0942 0.5169 0.057 Uiso 1 1 calc R
C71 C 0.8085(4) 0.1465(7) 0.6040(5) 0.056(3) Uani 1 1 d .
H71A H 0.8055 0.1755 0.6320 0.084 Uiso 1 1 calc R
H71B H 0.8438 0.1476 0.6116 0.084 Uiso 1 1 calc R
H71C H 0.7973 0.0869 0.6014 0.084 Uiso 1 1 calc R
C72 C 0.8632(3) 0.5990(6) 0.4449(3) 0.0292(13) Uani 1 1 d U
H72A H 0.8898 0.5988 0.4818 0.035 Uiso 1 1 calc R
H72B H 0.8469 0.6561 0.4368 0.035 Uiso 1 1 calc R
C73 C 0.8865(3) 0.5814(6) 0.4094(3) 0.0297(13) Uani 1 1 d U
H73A H 0.9150 0.6213 0.4185 0.036 Uiso 1 1 calc R
H73B H 0.9000 0.5222 0.4154 0.036 Uiso 1 1 calc R
C74 C 0.7808(3) 0.6974(6) 0.3087(4) 0.0367(15) Uani 1 1 d U
H74A H 0.7728 0.7593 0.3033 0.044 Uiso 1 1 calc R
H74B H 0.7689 0.6702 0.2742 0.044 Uiso 1 1 calc R
C75 C 0.8367(3) 0.6852(6) 0.3414(4) 0.0364(15) Uani 1 1 d U
H75A H 0.8539 0.7071 0.3224 0.044 Uiso 1 1 calc R
H75B H 0.8491 0.7182 0.3742 0.044 Uiso 1 1 calc R
C76 C 0.8701(4) 0.5564(7) 0.3224(4) 0.041(2) Uani 1 1 d .
H76A H 0.8464 0.5652 0.2853 0.062 Uiso 1 1 calc R
H76B H 0.8762 0.4949 0.3294 0.062 Uiso 1 1 calc R
H76C H 0.9021 0.5852 0.3313 0.062 Uiso 1 1 calc R
C77 C 0.5605(4) 0.5794(7) 0.4113(4) 0.0462(18) Uani 1 1 d U
H77A H 0.5654 0.6040 0.4446 0.055 Uiso 1 1 calc R
H77B H 0.5331 0.5363 0.3994 0.055 Uiso 1 1 calc R
C78 C 0.5461(4) 0.6499(7) 0.3707(4) 0.0468(19) Uani 1 1 d U
H78A H 0.5126 0.6731 0.3619 0.056 Uiso 1 1 calc R
H78B H 0.5710 0.6972 0.3849 0.056 Uiso 1 1 calc R
C79 C 0.5931(4) 0.7291(6) 0.3076(4) 0.0454(18) Uani 1 1 d U
H79A H 0.5917 0.7693 0.2808 0.054 Uiso 1 1 calc R
H79B H 0.5996 0.7629 0.3388 0.054 Uiso 1 1 calc R
C80 C 0.5434(4) 0.6835(7) 0.2872(4) 0.0465(19) Uani 1 1 d U
H80A H 0.5169 0.7256 0.2820 0.056 Uiso 1 1 calc R
H80B H 0.5344 0.6575 0.2530 0.056 Uiso 1 1 calc R
C81 C 0.5003(4) 0.5616(8) 0.2944(5) 0.060(3) Uani 1 1 d .
H81A H 0.5035 0.5095 0.3144 0.091 Uiso 1 1 calc R
H81B H 0.4975 0.5460 0.2607 0.091 Uiso 1 1 calc R
H81C H 0.4701 0.5932 0.2887 0.091 Uiso 1 1 calc R
C82 C 0.6743(3) 0.6773(5) 0.4648(3) 0.0253(15) Uani 1 1 d .
H82 H 0.6567 0.7072 0.4793 0.030 Uiso 1 1 calc R
N1 N 0.7772(3) 0.1904(4) 0.5547(3) 0.0333(16) Uani 1 1 d .
N2 N 0.5451(3) 0.6158(5) 0.3234(3) 0.0426(19) Uani 1 1 d .
N3 N 0.9772(2) 0.5871(5) 0.6217(3) 0.0295(14) Uani 1 1 d .
N4 N 0.7208(4) 0.6624(6) 0.6358(4) 0.051(2) Uani 1 1 d .
N5 N 0.8489(3) 0.5921(5) 0.3538(3) 0.0333(16) Uani 1 1 d .
Na1 Na 0.63770(16) 0.6441(3) 0.23985(17) 0.0508(10) Uani 1 1 d .
O1 O 0.6055(2) 0.5401(4) 0.4188(2) 0.0334(13) Uani 1 1 d .
O2 O 0.6776(2) 0.5392(4) 0.5546(2) 0.0325(13) Uani 1 1 d .
O3 O 0.7724(2) 0.7202(4) 0.5843(2) 0.0348(13) Uani 1 1 d .
O4 O 0.7561(2) 0.6598(4) 0.3343(2) 0.0314(12) Uani 1 1 d .
O5 O 0.6633(2) 0.6933(5) 0.4196(3) 0.0427(16) Uani 1 1 d .
O7 O 0.77153(19) 0.6816(3) 0.4565(2) 0.0225(10) Uani 1 1 d .
O8 O 0.71220(19) 0.5781(3) 0.37853(19) 0.0211(10) Uani 1 1 d .
O9 O 0.76748(19) 0.4170(3) 0.41816(19) 0.0225(10) Uani 1 1 d .
H9 H 0.7432 0.3687 0.4106 0.027 Uiso 1 1 d .
O10 O 0.7072(2) 0.6242(3) 0.4933(2) 0.0294(12) Uani 1 1 d .
O11 O 0.74167(18) 0.4734(3) 0.52900(19) 0.0208(10) Uani 1 1 d .
O12 O 0.82619(19) 0.5337(3) 0.43657(19) 0.0212(10) Uani 1 1 d .
O13 O 0.8200(2) 0.2901(3) 0.5059(2) 0.0290(12) Uani 1 1 d .
O14 O 0.82658(18) 0.4517(3) 0.52133(18) 0.0193(10) Uani 1 1 d .
O15 O 0.80795(19) 0.6058(3) 0.54887(19) 0.0220(10) Uani 1 1 d .
O16 O 0.8302(2) 0.4737(3) 0.6123(2) 0.0271(11) Uani 1 1 d .
O17 O 0.91789(19) 0.4726(4) 0.5390(2) 0.0271(11) Uani 1 1 d .
O18 O 0.68387(19) 0.4720(3) 0.4278(2) 0.0241(11) Uani 1 1 d .
O19 O 0.6738(2) 0.4330(4) 0.3245(2) 0.0301(12) Uani 1 1 d .
O20 O 0.8877(2) 0.6728(4) 0.5594(2) 0.0284(12) Uani 1 1 d .
O21 O 0.7093(2) 0.3221(3) 0.5057(2) 0.0288(12) Uani 1 1 d .
O22 O 0.7904(2) 0.8138(4) 0.3994(2) 0.0331(13) Uani 1 1 d .
O23 O 0.9309(2) 0.3541(4) 0.4642(2) 0.0339(13) Uani 1 1 d .
O24 O 0.6335(2) 0.6699(4) 0.3209(2) 0.0318(13) Uani 1 1 d .
O25 O 0.8335(2) 0.3926(4) 0.3759(2) 0.0309(12) Uani 1 1 d .
O26 O 0.9203(2) 0.2837(4) 0.5229(2) 0.0363(14) Uani 1 1 d .
O27 O 0.6058(2) 0.3483(4) 0.4206(2) 0.0375(14) Uani 1 1 d .
O28 O 0.5815(2) 0.4049(4) 0.3421(2) 0.0379(14) Uani 1 1 d .
O29 O 0.6359(3) 0.3563(5) 0.5393(3) 0.0471(17) Uani 1 1 d .
O30 O 0.5778(3) 0.4476(5) 0.4896(3) 0.0516(18) Uani 1 1 d .
O31 O 0.9041(2) 0.6017(4) 0.6684(2) 0.0396(15) Uani 1 1 d .
O32 O 0.8337(2) 0.6134(4) 0.6749(2) 0.0410(15) Uani 1 1 d .
O33 O 0.8389(3) 0.8251(4) 0.4855(3) 0.0418(15) Uani 1 1 d .
O34 O 0.6870(3) 0.8031(4) 0.3021(3) 0.0449(16) Uani 1 1 d .
O35 O 0.6392(3) 0.7859(5) 0.2169(3) 0.0515(18) Uani 1 1 d .
O36 O 0.8762(3) 0.8030(6) 0.6174(4) 0.071(3) Uani 1 1 d .
O37 O 0.8232(4) 0.8972(6) 0.5711(4) 0.079(3) Uani 1 1 d .
O38 O 0.7011(3) 0.8521(4) 0.4076(3) 0.0450(16) Uani 1 1 d .
O39 O 0.7369(3) 0.8277(4) 0.4925(3) 0.0468(16) Uani 1 1 d .
O40 O 0.8321(2) 0.2693(4) 0.4112(2) 0.0365(14) Uani 1 1 d .
O41 O 0.7714(3) 0.3380(4) 0.6249(2) 0.0391(15) Uani 1 1 d .
O42 O 0.7576(2) 0.4666(4) 0.6485(2) 0.0378(14) Uani 1 1 d .
O43 O 0.6930(2) 0.5414(4) 0.2472(2) 0.0399(15) Uani 1 1 d .
O44 O 0.7645(2) 0.4885(5) 0.2567(2) 0.0439(16) Uani 1 1 d .
O45 O 0.7199(2) 0.3561(4) 0.2995(3) 0.0382(14) Uani 1 1 d .
O46 O 0.8747(2) 0.3089(4) 0.6212(3) 0.0397(15) Uani 1 1 d .
O47 O 0.9293(2) 0.4142(4) 0.6398(3) 0.0422(15) Uani 1 1 d .
O48 O 0.5842(3) 0.5155(5) 0.2638(3) 0.0489(17) Uani 1 1 d .
O49 O 0.5631(3) 0.5742(5) 0.1876(3) 0.068(2) Uani 1 1 d D

loop_
_atom_site_aniso_label
_atom_site_aniso_U_11
_atom_site_aniso_U_22
_atom_site_aniso_U_33
_atom_site_aniso_U_23
_atom_site_aniso_U_13
_atom_site_aniso_U_12
Ce1 0.01916(18) 0.01657(17) 0.01869(18) 0.00113(14) 0.00978(15) 0.00182(14)
Ce2 0.0241(2) 0.0263(2) 0.01855(19) 0.00078(16) 0.01016(16) 0.00374(16)
Ce3 0.02173(19) 0.02118(19) 0.0220(2) 0.00103(15) 0.01117(16) 0.00354(15)
Ce4 0.0292(2) 0.01939(19) 0.0269(2) -0.00207(16) 0.01460(18) -0.00159(16)
Ce5 0.0254(2) 0.01957(19) 0.0252(2) 0.00544(16) 0.01160(17) 0.00338(16)
Ce6 0.01928(19) 0.0270(2) 0.0271(2) 0.00518(17) 0.00875(17) 0.00281(16)
Ce7 0.0217(2) 0.0247(2) 0.0291(2) 0.00259(17) 0.01450(18) -0.00016(16)
Ce8 0.0296(2) 0.0245(2) 0.0241(2) -0.00290(16) 0.01719(18) -0.00213(17)
Ce9 0.0239(2) 0.02049(19) 0.0229(2) 0.00472(15) 0.01207(17) 0.00163(15)
Ce10 0.02132(19) 0.0250(2) 0.01855(19) -0.00058(15) 0.00882(16) -0.00037(16)
C1 0.084(6) 0.217(12) 0.039(4) -0.030(6) 0.033(4) 0.025(8)
C2 0.088(6) 0.219(12) 0.042(4) -0.030(6) 0.030(4) 0.025(8)
C3 0.110(8) 0.219(12) 0.065(6) -0.039(7) 0.010(6) 0.023(9)
C4 0.102(8) 0.245(13) 0.049(5) -0.009(7) 0.027(5) 0.017(9)
C5 0.092(7) 0.103(8) 0.133(9) -0.062(7) 0.030(7) 0.008(6)
C6 0.095(7) 0.105(8) 0.135(9) -0.062(7) 0.027(7) 0.007(6)
C7 0.093(7) 0.118(9) 0.152(10) -0.054(8) 0.025(8) -0.003(7)
C8 0.114(8) 0.119(9) 0.130(10) -0.058(8) 0.029(8) 0.004(7)
C9 0.070(5) 0.034(3) 0.074(5) 0.006(3) 0.044(4) 0.020(3)
C10 0.073(4) 0.037(3) 0.076(5) 0.005(3) 0.042(4) 0.023(3)
C11 0.078(6) 0.061(5) 0.092(6) 0.009(5) 0.051(5) 0.028(4)
C12 0.080(6) 0.037(4) 0.079(6) 0.007(4) 0.034(5) 0.023(4)
C13 0.079(5) 0.038(3) 0.077(5) 0.002(3) 0.059(4) -0.011(3)
C14 0.083(5) 0.040(3) 0.080(5) 0.003(3) 0.058(4) -0.013(3)
C15 0.088(6) 0.047(5) 0.082(5) 0.009(4) 0.061(5) -0.009(4)
C16 0.109(6) 0.046(4) 0.095(6) -0.005(5) 0.063(5) -0.008(5)
C17 0.084(6) 0.059(5) 0.056(5) 0.023(4) 0.037(4) 0.015(4)
C18 0.090(6) 0.061(4) 0.062(5) 0.023(4) 0.031(4) 0.014(4)
C19 0.099(7) 0.074(6) 0.080(6) 0.029(5) 0.021(5) 0.019(5)
C20 0.122(7) 0.073(6) 0.083(6) 0.016(5) 0.016(6) 0.003(6)
C21 0.065(4) 0.063(4) 0.033(3) 0.000(3) 0.029(3) 0.005(4)
C22 0.069(4) 0.067(4) 0.035(3) 0.000(3) 0.027(3) 0.005(3)
C23 0.078(5) 0.085(6) 0.053(5) -0.006(5) 0.017(4) -0.006(4)
C24 0.081(5) 0.072(5) 0.036(4) 0.000(4) 0.034(4) 0.011(5)
C25 0.080(6) 0.082(7) 0.106(8) -0.024(6) 0.017(6) -0.004(5)
C26 0.085(6) 0.084(7) 0.110(8) -0.024(6) 0.015(6) -0.005(5)
C27 0.109(7) 0.099(8) 0.124(9) -0.034(7) 0.018(7) 0.004(6)
C28 0.086(6) 0.099(8) 0.129(9) -0.025(7) 0.013(7) -0.012(6)
C29 0.052(4) 0.055(4) 0.085(6) 0.001(4) 0.029(4) -0.027(4)
C30 0.056(4) 0.057(4) 0.091(6) 0.002(4) 0.025(4) -0.029(3)
C31 0.069(6) 0.053(5) 0.115(7) -0.002(5) 0.018(6) -0.024(4)
C32 0.052(5) 0.073(6) 0.127(7) -0.003(6) 0.023(5) -0.020(4)
C33 0.095(7) 0.107(7) 0.135(8) 0.004(6) 0.096(7) -0.024(6)
C34 0.098(6) 0.109(7) 0.137(8) 0.007(6) 0.096(7) -0.026(6)
C35 0.115(8) 0.135(8) 0.138(9) 0.003(7) 0.098(7) -0.022(7)
C36 0.115(8) 0.110(7) 0.151(9) 0.012(7) 0.081(8) -0.031(7)
C37 0.074(5) 0.056(4) 0.048(4) 0.009(3) 0.046(4) -0.001(3)
C38 0.078(5) 0.059(4) 0.049(4) 0.010(3) 0.047(4) -0.002(3)
C39 0.094(6) 0.072(5) 0.061(5) 0.012(4) 0.055(5) 0.013(5)
C40 0.086(6) 0.069(5) 0.055(5) 0.012(4) 0.047(5) -0.013(4)
C41 0.062(6) 0.133(8) 0.120(8) 0.098(7) 0.008(5) -0.008(6)
C42 0.068(6) 0.136(8) 0.123(8) 0.097(7) 0.004(5) -0.007(6)
C43 0.087(7) 0.137(8) 0.142(9) 0.092(8) -0.011(7) 0.004(7)
C44 0.091(7) 0.170(9) 0.123(9) 0.082(8) 0.010(6) -0.007(7)
C45 0.055(4) 0.031(3) 0.068(4) -0.004(3) 0.039(4) -0.001(3)
C46 0.057(4) 0.034(3) 0.073(4) -0.004(3) 0.039(4) -0.003(3)
C47 0.067(5) 0.048(5) 0.086(5) 0.012(4) 0.042(5) 0.000(4)
C48 0.071(5) 0.048(5) 0.090(5) -0.025(4) 0.036(5) -0.010(4)
C49 0.055(4) 0.041(3) 0.039(3) -0.012(3) 0.024(3) 0.009(3)
C50 0.059(4) 0.044(3) 0.040(3) -0.013(3) 0.025(3) 0.009(3)
C51 0.069(5) 0.069(5) 0.057(5) -0.021(4) 0.038(4) -0.007(4)
C52 0.097(6) 0.052(4) 0.051(5) -0.014(4) 0.018(5) 0.027(4)
C53 0.036(3) 0.054(4) 0.052(4) 0.005(3) 0.024(3) 0.015(3)
C54 0.038(3) 0.057(4) 0.057(4) 0.005(3) 0.024(3) 0.017(3)
C55 0.050(5) 0.072(5) 0.065(4) 0.018(4) 0.016(4) 0.023(4)
C56 0.053(5) 0.063(5) 0.076(5) -0.009(4) 0.021(4) 0.020(4)
C57 0.221(14) 0.034(5) 0.222(14) -0.009(7) 0.205(13) 0.006(7)
C58 0.222(14) 0.036(5) 0.224(14) -0.007(7) 0.204(13) 0.005(7)
C59 0.061(6) 0.144(11) 0.139(10) -0.088(8) 0.072(7) -0.023(6)
C60 0.062(6) 0.145(11) 0.139(10) -0.089(8) 0.072(7) -0.021(6)
C61 0.079(10) 0.182(19) 0.059(8) -0.037(10) 0.044(8) 0.027(11)
C62 0.027(3) 0.036(3) 0.037(3) -0.007(3) 0.014(3) -0.011(3)
C63 0.028(3) 0.037(3) 0.037(3) -0.009(3) 0.012(3) -0.012(3)
C64 0.022(3) 0.041(3) 0.037(3) -0.004(3) 0.015(3) 0.001(3)
C65 0.023(3) 0.041(3) 0.036(3) -0.004(3) 0.016(3) 0.000(3)
C66 0.028(4) 0.058(6) 0.024(4) 0.002(4) 0.001(4) -0.008(4)
C67 0.044(4) 0.024(3) 0.050(4) 0.002(3) 0.024(3) -0.003(3)
C68 0.046(4) 0.024(3) 0.050(4) 0.002(3) 0.024(3) -0.004(3)
C69 0.060(5) 0.023(3) 0.069(5) 0.002(3) 0.043(4) 0.006(3)
C70 0.061(5) 0.024(3) 0.070(5) 0.001(3) 0.042(4) 0.004(3)
C71 0.054(6) 0.045(6) 0.061(7) 0.029(5) 0.021(6) 0.009(5)
C72 0.026(3) 0.039(3) 0.023(3) 0.002(2) 0.012(2) -0.006(3)
C73 0.027(3) 0.040(3) 0.023(3) 0.003(2) 0.013(2) -0.006(3)
C74 0.044(4) 0.034(3) 0.041(4) 0.010(3) 0.028(3) 0.001(3)
C75 0.044(4) 0.034(3) 0.041(4) 0.009(3) 0.029(3) 0.001(3)
C76 0.041(5) 0.055(6) 0.037(5) -0.003(4) 0.026(4) -0.003(4)
C77 0.031(3) 0.051(4) 0.059(5) 0.014(4) 0.024(3) 0.019(3)
C78 0.032(3) 0.051(4) 0.060(5) 0.014(4) 0.024(3) 0.018(3)
C79 0.036(4) 0.044(4) 0.057(5) 0.024(3) 0.023(3) 0.018(3)
C80 0.036(4) 0.045(4) 0.058(5) 0.024(4) 0.022(3) 0.018(3)
C81 0.029(5) 0.077(8) 0.066(8) 0.014(6) 0.016(5) 0.007(5)
C82 0.028(4) 0.022(4) 0.028(4) 0.002(3) 0.015(3) -0.001(3)
N1 0.038(4) 0.023(3) 0.042(4) 0.008(3) 0.022(3) 0.003(3)
N2 0.027(4) 0.047(5) 0.054(5) 0.018(4) 0.020(4) 0.007(3)
N3 0.023(3) 0.037(4) 0.024(3) -0.003(3) 0.008(3) -0.002(3)
N4 0.073(6) 0.043(5) 0.069(6) -0.015(4) 0.059(5) -0.010(4)
N5 0.038(4) 0.040(4) 0.030(4) 0.005(3) 0.023(3) 0.002(3)
Na1 0.057(2) 0.040(2) 0.053(2) 0.0091(18) 0.024(2) 0.0120(19)
O1 0.022(3) 0.036(3) 0.042(3) 0.005(3) 0.016(3) 0.005(2)
O2 0.033(3) 0.038(3) 0.036(3) -0.002(3) 0.024(3) 0.000(3)
O3 0.050(4) 0.025(3) 0.043(4) -0.008(3) 0.033(3) -0.002(3)
O4 0.039(3) 0.028(3) 0.035(3) 0.007(2) 0.024(3) 0.005(2)
O5 0.030(3) 0.058(4) 0.044(4) 0.015(3) 0.021(3) 0.010(3)
O7 0.025(3) 0.016(2) 0.024(3) 0.000(2) 0.011(2) -0.001(2)
O8 0.022(2) 0.020(2) 0.019(2) 0.0038(19) 0.009(2) 0.0044(19)
O9 0.023(3) 0.021(2) 0.021(3) 0.001(2) 0.008(2) 0.000(2)
O10 0.032(3) 0.025(3) 0.038(3) 0.007(2) 0.022(3) 0.005(2)
O11 0.022(2) 0.021(2) 0.023(3) 0.002(2) 0.013(2) 0.0002(19)
O12 0.023(2) 0.020(2) 0.021(2) 0.0013(19) 0.011(2) -0.001(2)
O13 0.037(3) 0.018(3) 0.041(3) 0.000(2) 0.026(3) 0.004(2)
O14 0.020(2) 0.022(2) 0.019(2) 0.0047(19) 0.011(2) 0.0044(19)
O15 0.024(3) 0.023(2) 0.021(3) 0.000(2) 0.012(2) 0.001(2)
O16 0.033(3) 0.028(3) 0.022(3) -0.001(2) 0.014(2) -0.002(2)
O17 0.019(2) 0.034(3) 0.027(3) -0.001(2) 0.009(2) 0.002(2)
O18 0.023(3) 0.024(3) 0.024(3) 0.000(2) 0.011(2) 0.001(2)
O19 0.026(3) 0.030(3) 0.027(3) -0.005(2) 0.007(2) -0.002(2)
O20 0.025(3) 0.028(3) 0.033(3) -0.001(2) 0.015(2) -0.007(2)
O21 0.029(3) 0.020(3) 0.034(3) 0.006(2) 0.012(2) -0.001(2)
O22 0.038(3) 0.032(3) 0.031(3) 0.004(2) 0.017(3) -0.007(3)
O23 0.034(3) 0.039(3) 0.033(3) 0.004(3) 0.020(3) 0.007(3)
O24 0.023(3) 0.036(3) 0.031(3) 0.010(2) 0.009(2) 0.009(2)
O25 0.033(3) 0.032(3) 0.029(3) -0.002(2) 0.016(3) 0.006(2)
O26 0.036(3) 0.032(3) 0.043(4) 0.011(3) 0.021(3) 0.011(3)
O27 0.032(3) 0.034(3) 0.035(3) -0.001(3) 0.008(3) -0.006(3)
O28 0.036(3) 0.034(3) 0.039(3) 0.000(3) 0.014(3) -0.009(3)
O29 0.044(4) 0.055(4) 0.058(4) 0.010(3) 0.037(4) 0.000(3)
O30 0.036(4) 0.057(5) 0.070(5) 0.007(4) 0.031(4) 0.000(3)
O31 0.040(3) 0.055(4) 0.029(3) -0.013(3) 0.021(3) -0.011(3)
O32 0.040(4) 0.047(4) 0.034(3) -0.015(3) 0.016(3) -0.006(3)
O33 0.051(4) 0.037(3) 0.041(4) 0.001(3) 0.025(3) -0.016(3)
O34 0.047(4) 0.040(4) 0.043(4) 0.024(3) 0.019(3) 0.010(3)
O35 0.055(4) 0.047(4) 0.051(4) 0.004(3) 0.024(4) 0.002(3)
O36 0.066(5) 0.072(6) 0.071(6) -0.038(5) 0.030(5) -0.014(5)
O37 0.080(7) 0.058(5) 0.079(7) -0.020(5) 0.023(5) -0.008(5)
O38 0.063(5) 0.026(3) 0.054(4) 0.004(3) 0.036(4) 0.008(3)
O39 0.047(4) 0.038(4) 0.049(4) 0.001(3) 0.019(3) 0.011(3)
O40 0.045(4) 0.030(3) 0.039(3) -0.004(3) 0.023(3) 0.003(3)
O41 0.056(4) 0.040(3) 0.034(3) 0.002(3) 0.031(3) -0.008(3)
O42 0.040(3) 0.046(4) 0.036(3) 0.007(3) 0.026(3) 0.001(3)
O43 0.036(3) 0.048(4) 0.034(3) 0.005(3) 0.015(3) 0.005(3)
O44 0.039(4) 0.068(5) 0.029(3) -0.002(3) 0.019(3) 0.006(3)
O45 0.032(3) 0.039(3) 0.045(4) -0.009(3) 0.020(3) 0.000(3)
O46 0.029(3) 0.031(3) 0.044(4) 0.010(3) 0.006(3) 0.007(2)
O47 0.034(3) 0.046(4) 0.043(4) 0.018(3) 0.016(3) 0.008(3)
O48 0.041(4) 0.056(4) 0.032(4) 0.004(3) 0.004(3) 0.010(3)
O49 0.061(5) 0.079(6) 0.053(5) 0.025(4) 0.020(4) 0.017(4)

loop_
_atom_type_symbol
_atom_type_description
_atom_type_scat_dispersion_real
_atom_type_scat_dispersion_imag
_atom_type_scat_source
C C 0.0033 0.0016 'International Tables Vol C Tables 4.2.6.8 and 6.1.1.4'
H H 0.0000 0.0000 'International Tables Vol C Tables 4.2.6.8 and 6.1.1.4'
N N 0.0061 0.0033 'International Tables Vol C Tables 4.2.6.8 and 6.1.1.4'
O O 0.0106 0.0060 'International Tables Vol C Tables 4.2.6.8 and 6.1.1.4'
Ce Ce -0.2486 2.6331 'International Tables Vol C Tables 4.2.6.8 and 6.1.1.4'
Na Na 0.0362 0.0249 'International Tables Vol C Tables 4.2.6.8 and 6.1.1.4'

loop_
_geom_angle_atom_site_label_1
_geom_angle_atom_site_label_2
_geom_angle_atom_site_label_3
_geom_angle
O7 Ce1 O18 126.09(18)
O7 Ce1 O8 71.92(18)
O18 Ce1 O8 69.48(18)
O7 Ce1 O14 121.42(18)
O18 Ce1 O14 112.13(18)
O8 Ce1 O14 142.72(17)
O7 Ce1 O15 69.48(18)
O18 Ce1 O15 130.88(18)
O8 Ce1 O15 140.67(18)
O14 Ce1 O15 68.31(17)
O7 Ce1 O9 130.84(18)
O18 Ce1 O9 73.12(18)
O8 Ce1 O9 76.65(17)
O14 Ce1 O9 69.03(17)
O15 Ce1 O9 136.74(17)
O7 Ce1 O11 127.27(18)
O18 Ce1 O11 67.04(18)
O8 Ce1 O11 134.78(17)
O14 Ce1 O11 68.39(16)
O15 Ce1 O11 68.61(17)
O9 Ce1 O11 101.70(17)
O7 Ce1 O10 71.89(18)
O18 Ce1 O10 75.21(19)
O8 Ce1 O10 94.55(18)
O14 Ce1 O10 122.35(17)
O15 Ce1 O10 66.59(18)
O9 Ce1 O10 148.23(18)
O11 Ce1 O10 62.97(17)
O7 Ce1 O12 79.56(17)
O18 Ce1 O12 127.53(17)
O8 Ce1 O12 80.37(17)
O14 Ce1 O12 69.66(16)
O15 Ce1 O12 99.62(16)
O9 Ce1 O12 58.40(16)
O11 Ce1 O12 137.82(16)
O10 Ce1 O12 151.12(17)
O7 Ce1 Ce5 35.62(13)
O18 Ce1 Ce5 96.38(13)
O8 Ce1 Ce5 36.75(13)
O14 Ce1 Ce5 148.09(12)
O15 Ce1 Ce5 103.99(12)
O9 Ce1 Ce5 108.26(12)
O11 Ce1 Ce5 139.67(11)
O10 Ce1 Ce5 77.53(13)
O12 Ce1 Ce5 81.87(11)
O7 Ce1 Ce6 96.21(13)
O18 Ce1 Ce6 33.81(13)
O8 Ce1 Ce6 37.36(13)
O14 Ce1 Ce6 141.22(12)
O15 Ce1 Ce6 141.89(12)
O9 Ce1 Ce6 79.65(12)
O11 Ce1 Ce6 97.45(12)
O10 Ce1 Ce6 75.44(14)
O12 Ce1 Ce6 112.65(11)
Ce5 Ce1 Ce6 63.176(12)
O7 Ce1 Ce3 118.90(13)
O18 Ce1 Ce3 107.63(13)
O8 Ce1 Ce3 107.23(12)
O14 Ce1 Ce3 35.56(11)
O15 Ce1 Ce3 97.72(12)
O9 Ce1 Ce3 40.02(12)
O11 Ce1 Ce3 97.17(11)
O10 Ce1 Ce3 157.70(13)
O12 Ce1 Ce3 42.61(11)
Ce5 Ce1 Ce3 123.126(14)
Ce6 Ce1 Ce3 119.615(14)
O4 Ce2 O8 62.69(17)
O4 Ce2 O44 92.2(2)
O8 Ce2 O44 140.72(19)
O4 Ce2 O9 124.50(17)
O8 Ce2 O9 70.49(16)
O44 Ce2 O9 143.1(2)
O4 Ce2 O25 134.83(19)
O8 Ce2 O25 134.72(17)
O44 Ce2 O25 84.5(2)
O9 Ce2 O25 67.28(17)
O4 Ce2 O12 83.30(18)
O8 Ce2 O12 74.84(16)
O44 Ce2 O12 135.17(19)
O9 Ce2 O12 56.23(16)
O25 Ce2 O12 68.69(17)
O4 Ce2 O43 72.2(2)
O8 Ce2 O43 90.96(18)
O44 Ce2 O43 51.1(2)
O9 Ce2 O43 137.94(19)
O25 Ce2 O43 132.00(19)
O12 Ce2 O43 155.33(19)
O4 Ce2 O45 147.1(2)
O8 Ce2 O45 111.23(18)
O44 Ce2 O45 72.9(2)
O9 Ce2 O45 76.62(19)
O25 Ce2 O45 74.10(19)
O12 Ce2 O45 127.99(18)
O43 Ce2 O45 75.7(2)
O4 Ce2 O19 111.75(18)
O8 Ce2 O19 62.03(17)
O44 Ce2 O19 106.9(2)
O9 Ce2 O19 65.97(17)
O25 Ce2 O19 112.26(18)
O12 Ce2 O19 116.23(16)
O43 Ce2 O19 71.97(19)
O45 Ce2 O19 49.55(18)
O4 Ce2 N5 62.7(2)
O8 Ce2 N5 114.68(19)
O44 Ce2 N5 72.5(2)
O9 Ce2 N5 118.13(18)
O25 Ce2 N5 73.5(2)
O12 Ce2 N5 65.88(18)
O43 Ce2 N5 103.9(2)
O45 Ce2 N5 134.1(2)
O19 Ce2 N5 174.23(19)
O4 Ce2 C21 82.8(3)
O8 Ce2 C21 116.2(3)
O44 Ce2 C21 25.7(3)
O9 Ce2 C21 147.2(3)
O25 Ce2 C21 108.1(3)
O12 Ce2 C21 155.0(3)
O43 Ce2 C21 25.5(3)
O45 Ce2 C21 71.1(3)
O19 Ce2 C21 88.3(3)
N5 Ce2 C21 89.3(3)
O4 Ce2 C45 133.4(2)
O8 Ce2 C45 86.9(2)
O44 Ce2 C45 90.8(3)
O9 Ce2 C45 67.7(2)
O25 Ce2 C45 91.8(2)
O12 Ce2 C45 124.0(2)
O43 Ce2 C45 74.0(3)
O45 Ce2 C45 24.3(2)
O19 Ce2 C45 25.3(2)
N5 Ce2 C45 158.4(2)
C21 Ce2 C45 80.3(3)
O14 Ce3 O13 68.53(18)
O14 Ce3 O17 68.41(18)
O13 Ce3 O17 112.2(2)
O14 Ce3 O9 72.53(17)
O13 Ce3 O9 79.97(19)
O17 Ce3 O9 129.84(18)
O14 Ce3 O26 111.64(19)
O13 Ce3 O26 73.2(2)
O17 Ce3 O26 77.2(2)
O9 Ce3 O26 148.28(19)
O14 Ce3 O40 139.2(2)
O13 Ce3 O40 77.8(2)
O17 Ce3 O40 149.2(2)
O9 Ce3 O40 79.74(19)
O26 Ce3 O40 78.3(2)
O14 Ce3 O12 72.54(17)
O13 Ce3 O12 130.37(17)
O17 Ce3 O12 79.32(18)
O9 Ce3 O12 59.53(17)
O26 Ce3 O12 152.13(19)
O40 Ce3 O12 117.48(19)
O14 Ce3 O23 145.22(19)
O13 Ce3 O23 122.25(19)
O17 Ce3 O23 77.31(19)
O9 Ce3 O23 138.72(18)
O26 Ce3 O23 52.8(2)
O40 Ce3 O23 73.0(2)
O12 Ce3 O23 107.31(18)
O14 Ce3 O25 136.07(17)
O13 Ce3 O25 123.7(2)
O17 Ce3 O25 123.86(19)
O9 Ce3 O25 69.43(17)
O26 Ce3 O25 112.25(19)
O40 Ce3 O25 51.6(2)
O12 Ce3 O25 69.72(17)
O23 Ce3 O25 69.36(18)
O14 Ce3 C53 131.8(3)
O13 Ce3 C53 97.6(3)
O17 Ce3 C53 76.2(3)
O9 Ce3 C53 153.0(3)
O26 Ce3 C53 26.2(3)
O40 Ce3 C53 73.5(3)
O12 Ce3 C53 131.6(3)
O23 Ce3 C53 26.6(2)
O25 Ce3 C53 90.7(3)
O14 Ce3 C49 147.6(2)
O13 Ce3 C49 101.8(3)
O17 Ce3 C49 140.0(3)
O9 Ce3 C49 75.3(2)
O26 Ce3 C49 93.6(3)
O40 Ce3 C49 25.6(3)
O12 Ce3 C49 94.8(2)
O23 Ce3 C49 66.6(3)
O25 Ce3 C49 26.2(2)
C53 Ce3 C49 79.0(3)
O14 Ce3 Ce1 38.37(12)
O13 Ce3 Ce1 87.54(13)
O17 Ce3 Ce1 89.37(13)
O9 Ce3 Ce1 41.19(12)
O26 Ce3 Ce1 149.83(15)
O40 Ce3 Ce1 120.87(15)
O12 Ce3 Ce1 43.23(11)
O23 Ce3 Ce1 150.07(14)
O25 Ce3 Ce1 97.71(12)
C53 Ce3 Ce1 165.5(2)
C49 Ce3 Ce1 113.4(2)
O15 Ce4 O7 72.89(18)
O15 Ce4 O3 68.13(19)
O7 Ce4 O3 112.3(2)
O15 Ce4 O33 134.3(2)
O7 Ce4 O33 77.7(2)
O3 Ce4 O33 157.3(2)
O15 Ce4 O20 66.24(18)
O7 Ce4 O20 93.81(19)
O3 Ce4 O20 116.3(2)
O33 Ce4 O20 81.9(2)
O15 Ce4 O39 120.6(2)
O7 Ce4 O39 78.6(2)
O3 Ce4 O39 76.7(2)
O33 Ce4 O39 85.9(3)
O20 Ce4 O39 166.8(2)
O15 Ce4 O36 104.9(3)
O7 Ce4 O36 163.4(2)
O3 Ce4 O36 80.9(3)
O33 Ce4 O36 93.7(3)
O20 Ce4 O36 70.8(3)
O39 Ce4 O36 115.3(3)
O15 Ce4 O37 146.6(3)
O7 Ce4 O37 137.9(3)
O3 Ce4 O37 84.4(3)
O33 Ce4 O37 75.4(3)
O20 Ce4 O37 113.6(3)
O39 Ce4 O37 67.7(3)
O36 Ce4 O37 50.1(3)
O15 Ce4 C5 127.6(5)
O7 Ce4 C5 158.9(5)
O3 Ce4 C5 83.3(5)
O33 Ce4 C5 82.8(5)
O20 Ce4 C5 91.3(4)
O39 Ce4 C5 92.1(4)
O36 Ce4 C5 24.9(5)
O37 Ce4 C5 25.3(4)
O15 Ce4 Ce1 38.68(13)
O7 Ce4 Ce1 34.37(13)
O3 Ce4 Ce1 89.65(14)
O33 Ce4 Ce1 107.35(16)
O20 Ce4 Ce1 81.13(13)
O39 Ce4 Ce1 97.82(17)
O36 Ce4 Ce1 142.1(2)
O37 Ce4 Ce1 165.3(2)
C5 Ce4 Ce1 166.2(5)
O15 Ce4 Ce8 32.62(13)
O7 Ce4 Ce8 90.22(13)
O3 Ce4 Ce8 35.64(14)
O33 Ce4 Ce8 165.93(17)
O20 Ce4 Ce8 91.75(13)
O39 Ce4 Ce8 99.00(18)
O36 Ce4 Ce8 96.1(2)
O37 Ce4 Ce8 118.7(2)
C5 Ce4 Ce8 110.0(5)
Ce1 Ce4 Ce8 59.052(11)
O15 Ce4 Ce10 31.90(13)
O7 Ce4 Ce10 87.58(13)
O3 Ce4 Ce10 86.88(15)
O33 Ce4 Ce10 114.54(18)
O20 Ce4 Ce10 35.41(13)
O39 Ce4 Ce10 152.46(18)
O36 Ce4 Ce10 83.1(2)
O37 Ce4 Ce10 133.2(2)
C5 Ce4 Ce10 108.0(4)
Ce1 Ce4 Ce10 59.600(11)
Ce8 Ce4 Ce10 56.941(11)
O7 Ce5 O8 73.60(18)
O7 Ce5 O4 99.4(2)
O8 Ce5 O4 70.68(19)
O7 Ce5 O34 157.1(2)
O8 Ce5 O34 125.8(2)
O4 Ce5 O34 79.1(2)
O7 Ce5 O38 90.4(2)
O8 Ce5 O38 142.8(2)
O4 Ce5 O38 146.2(2)
O34 Ce5 O38 79.6(2)
O7 Ce5 O24 127.98(19)
O8 Ce5 O24 67.45(19)
O4 Ce5 O24 98.8(2)
O34 Ce5 O24 74.4(2)
O38 Ce5 O24 100.3(2)
O7 Ce5 O22 76.74(19)
O8 Ce5 O22 131.49(19)
O4 Ce5 O22 77.4(2)
O34 Ce5 O22 80.7(2)
O38 Ce5 O22 73.4(2)
O24 Ce5 O22 155.06(19)
O7 Ce5 O5 74.75(19)
O8 Ce5 O5 74.6(2)
O4 Ce5 O5 145.0(2)
O34 Ce5 O5 119.3(2)
O38 Ce5 O5 68.8(2)
O24 Ce5 O5 62.8(2)
O22 Ce5 O5 131.8(2)
O7 Ce5 Ce1 36.44(13)
O8 Ce5 Ce1 37.62(12)
O4 Ce5 Ce1 88.28(14)
O34 Ce5 Ce1 162.87(19)
O38 Ce5 Ce1 116.75(16)
O24 Ce5 Ce1 96.41(13)
O22 Ce5 Ce1 108.01(14)
O5 Ce5 Ce1 66.28(14)
O7 Ce5 Na1 144.90(14)
O8 Ce5 Na1 72.22(14)
O4 Ce5 Na1 61.64(17)
O34 Ce5 Na1 53.9(2)
O38 Ce5 Na1 122.24(18)
O24 Ce5 Na1 40.86(16)
O22 Ce5 Na1 121.95(15)
O5 Ce5 Na1 103.35(17)
Ce1 Ce5 Na1 109.84(6)
O7 Ce5 Ce6 93.03(13)
O8 Ce5 Ce6 33.72(13)
O4 Ce5 Ce6 93.88(15)
O34 Ce5 Ce6 109.87(18)
O38 Ce5 Ce6 118.03(17)
O24 Ce5 Ce6 37.43(13)
O22 Ce5 Ce6 165.11(14)
O5 Ce5 Ce6 52.90(17)
Ce1 Ce5 Ce6 59.105(11)
Na1 Ce5 Ce6 61.74(7)
O7 Ce5 Ce2 82.91(13)
O8 Ce5 Ce2 36.34(13)
O4 Ce5 Ce2 34.64(14)
O34 Ce5 Ce2 105.98(18)
O38 Ce5 Ce2 173.01(18)
O24 Ce5 Ce2 85.39(14)
O22 Ce5 Ce2 103.01(15)
O5 Ce5 Ce2 110.93(16)
Ce1 Ce5 Ce2 58.182(11)
Na1 Ce5 Ce2 64.74(6)
Ce6 Ce5 Ce2 64.516(12)
O18 Ce6 O8 70.94(18)
O18 Ce6 O48 147.2(2)
O8 Ce6 O48 111.5(2)
O18 Ce6 O1 66.08(19)
O8 Ce6 O1 115.98(19)
O48 Ce6 O1 130.4(2)
O18 Ce6 O24 129.7(2)
O8 Ce6 O24 66.85(18)
O48 Ce6 O24 75.8(2)
O1 Ce6 O24 110.3(2)
O18 Ce6 O19 80.44(19)
O8 Ce6 O19 69.55(18)
O48 Ce6 O19 70.8(2)
O1 Ce6 O19 139.7(2)
O24 Ce6 O19 108.1(2)
O18 Ce6 O28 84.5(2)
O8 Ce6 O28 143.8(2)
O48 Ce6 O28 75.7(2)
O1 Ce6 O28 74.7(2)
O24 Ce6 O28 145.2(2)
O19 Ce6 O28 80.7(2)
O18 Ce6 N2 131.8(2)
O8 Ce6 N2 131.5(2)
O48 Ce6 N2 72.7(3)
O1 Ce6 N2 65.7(2)
O24 Ce6 N2 67.9(2)
O19 Ce6 N2 143.0(2)
O28 Ce6 N2 84.7(2)
O18 Ce6 Ce1 35.72(14)
O8 Ce6 Ce1 36.96(12)
O48 Ce6 Ce1 144.69(19)
O1 Ce6 Ce1 84.86(14)
O24 Ce6 Ce1 95.47(13)
O19 Ce6 Ce1 80.03(13)
O28 Ce6 Ce1 119.37(15)
N2 Ce6 Ce1 136.1(2)
O18 Ce6 Ce7 30.83(14)
O8 Ce6 Ce7 97.00(12)
O48 Ce6 Ce7 146.34(19)
O1 Ce6 Ce7 36.77(14)
O24 Ce6 Ce7 134.14(15)
O19 Ce6 Ce7 104.91(14)
O28 Ce6 Ce7 70.72(15)
N2 Ce6 Ce7 101.92(18)
Ce1 Ce6 Ce7 60.071(11)
O18 Ce6 Ce5 92.84(14)
O8 Ce6 Ce5 32.62(12)
O48 Ce6 Ce5 105.57(19)
O1 Ce6 Ce5 106.45(15)
O24 Ce6 Ce5 37.87(13)
O19 Ce6 Ce5 96.51(14)
O28 Ce6 Ce5 176.44(15)
N2 Ce6 Ce5 98.84(18)
Ce1 Ce6 Ce5 57.719(11)
Ce7 Ce6 Ce5 108.088(14)
O18 Ce6 Na1 137.74(15)
O8 Ce6 Na1 68.83(14)
O48 Ce6 Na1 47.7(2)
O1 Ce6 Na1 146.26(15)
O24 Ce6 Na1 38.11(16)
O19 Ce6 Na1 73.99(15)
O28 Ce6 Na1 122.67(17)
N2 Ce6 Na1 86.02(18)
Ce1 Ce6 Na1 105.79(7)
Ce7 Ce6 Na1 165.43(7)
Ce5 Ce6 Na1 58.18(7)
O18 Ce7 O11 71.76(18)
O18 Ce7 O2 121.1(2)
O11 Ce7 O2 69.23(19)
O18 Ce7 O1 66.33(19)
O11 Ce7 O1 118.64(19)
O2 Ce7 O1 96.8(2)
O18 Ce7 O27 81.5(2)
O11 Ce7 O27 135.6(2)
O2 Ce7 O27 153.6(2)
O1 Ce7 O27 79.1(2)
O18 Ce7 O21 84.99(19)
O11 Ce7 O21 66.03(18)
O2 Ce7 O21 115.6(2)
O1 Ce7 O21 145.1(2)
O27 Ce7 O21 77.2(2)
O18 Ce7 O29 155.5(2)
O11 Ce7 O29 109.0(2)
O2 Ce7 O29 80.0(2)
O1 Ce7 O29 127.5(2)
O27 Ce7 O29 82.0(2)
O21 Ce7 O29 73.7(2)
O18 Ce7 O30 138.3(2)
O11 Ce7 O30 145.4(2)
O2 Ce7 O30 78.0(2)
O1 Ce7 O30 75.4(2)
O27 Ce7 O30 75.7(2)
O21 Ce7 O30 122.1(2)
O29 Ce7 O30 52.6(2)
O18 Ce7 C33 155.7(4)
O11 Ce7 C33 131.3(4)
O2 Ce7 C33 79.7(4)
O1 Ce7 C33 101.1(4)
O27 Ce7 C33 75.6(4)
O21 Ce7 C33 97.4(4)
O29 Ce7 C33 26.5(4)
O30 Ce7 C33 26.2(4)
O18 Ce7 Ce1 34.62(14)
O11 Ce7 Ce1 39.66(12)
O2 Ce7 Ce1 90.80(14)
O1 Ce7 Ce1 84.01(14)
O27 Ce7 Ce1 114.42(16)
O21 Ce7 Ce1 82.86(13)
O29 Ce7 Ce1 147.75(17)
O30 Ce7 Ce1 155.04(18)
C33 Ce7 Ce1 169.7(4)
O18 Ce7 Ce6 30.27(13)
O11 Ce7 Ce6 98.08(12)
O2 Ce7 Ce6 120.69(15)
O1 Ce7 Ce6 37.58(14)
O27 Ce7 Ce6 71.04(16)
O21 Ce7 Ce6 109.47(14)
O29 Ce7 Ce6 150.89(18)
O30 Ce7 Ce6 108.37(18)
C33 Ce7 Ce6 130.3(4)
Ce1 Ce7 Ce6 58.429(11)
O18 Ce7 Ce8 93.60(14)
O11 Ce7 Ce8 32.42(12)
O2 Ce7 Ce8 36.99(14)
O1 Ce7 Ce8 109.51(15)
O27 Ce7 Ce8 167.49(16)
O21 Ce7 Ce8 91.01(14)
O29 Ce7 Ce8 98.75(18)
O30 Ce7 Ce8 114.75(19)
C33 Ce7 Ce8 110.5(4)
Ce1 Ce7 Ce8 59.192(11)
Ce6 Ce7 Ce8 109.964(14)
O11 Ce8 O15 74.60(18)
O11 Ce8 O16 69.77(18)
O15 Ce8 O16 69.85(18)
O11 Ce8 O3 126.36(19)
O15 Ce8 O3 66.66(19)
O16 Ce8 O3 124.3(2)
O11 Ce8 O2 68.39(19)
O15 Ce8 O2 126.22(19)
O16 Ce8 O2 126.6(2)
O3 Ce8 O2 107.0(2)
O11 Ce8 O32 143.2(2)
O15 Ce8 O32 93.0(2)
O16 Ce8 O32 73.4(2)
O3 Ce8 O32 75.8(2)
O2 Ce8 O32 139.1(2)
O11 Ce8 O42 90.5(2)
O15 Ce8 O42 144.4(2)
O16 Ce8 O42 74.7(2)
O3 Ce8 O42 141.6(2)
O2 Ce8 O42 73.9(2)
O32 Ce8 O42 79.7(2)
O11 Ce8 N4 136.6(2)
O15 Ce8 N4 133.9(2)
O16 Ce8 N4 142.5(3)
O3 Ce8 N4 67.3(2)
O2 Ce8 N4 68.2(2)
O32 Ce8 N4 76.4(3)
O42 Ce8 N4 78.5(2)
O11 Ce8 O10 62.10(17)
O15 Ce8 O10 64.73(17)
O16 Ce8 O10 120.02(17)
O3 Ce8 O10 68.3(2)
O2 Ce8 O10 63.92(18)
O32 Ce8 O10 143.0(2)
O42 Ce8 O10 135.6(2)
N4 Ce8 O10 97.5(3)
O11 Ce8 Ce9 35.79(13)
O15 Ce8 Ce9 78.39(13)
O16 Ce8 Ce9 36.55(13)
O3 Ce8 Ce9 145.02(14)
O2 Ce8 Ce9 92.22(14)
O32 Ce8 Ce9 108.37(16)
O42 Ce8 Ce9 71.23(15)
N4 Ce8 Ce9 147.62(19)
O10 Ce8 Ce9 96.21(12)
O11 Ce8 Ce10 78.05(12)
O15 Ce8 Ce10 36.72(13)
O16 Ce8 Ce10 35.59(13)
O3 Ce8 Ce10 90.89(14)
O2 Ce8 Ce10 146.37(14)
O32 Ce8 Ce10 72.14(16)
O42 Ce8 Ce10 109.28(15)
N4 Ce8 Ce10 145.3(2)
O10 Ce8 Ce10 98.86(11)
Ce9 Ce8 Ce10 59.589(11)
O11 Ce8 Ce1 39.78(12)
O15 Ce8 Ce1 38.94(13)
O16 Ce8 Ce1 77.89(13)
O3 Ce8 Ce1 88.91(14)
O2 Ce8 Ce1 90.13(14)
O32 Ce8 Ce1 130.70(16)
O42 Ce8 Ce1 129.33(16)
N4 Ce8 Ce1 139.6(2)
O10 Ce8 Ce1 42.22(11)
Ce9 Ce8 Ce1 61.503(11)
Ce10 Ce8 Ce1 61.351(11)
O11 Ce9 O16 70.72(19)
O11 Ce9 O14 72.41(17)
O16 Ce9 O14 70.13(18)
O11 Ce9 O41 91.2(2)
O16 Ce9 O41 78.4(2)
O14 Ce9 O41 147.8(2)
O11 Ce9 O21 66.47(18)
O16 Ce9 O21 132.3(2)
O14 Ce9 O21 113.92(18)
O41 Ce9 O21 82.4(2)
O11 Ce9 O13 119.32(18)
O16 Ce9 O13 127.40(19)
O14 Ce9 O13 66.09(18)
O41 Ce9 O13 144.0(2)
O21 Ce9 O13 92.3(2)
O11 Ce9 O46 146.6(2)
O16 Ce9 O46 76.2(2)
O14 Ce9 O46 92.6(2)
O41 Ce9 O46 86.3(2)
O21 Ce9 O46 145.4(2)
O13 Ce9 O46 78.1(2)
O11 Ce9 N1 132.7(2)
O16 Ce9 N1 146.4(2)
O14 Ce9 N1 133.8(2)
O41 Ce9 N1 77.6(2)
O21 Ce9 N1 66.5(2)
O13 Ce9 N1 67.7(2)
O46 Ce9 N1 79.1(2)
O11 Ce9 Ce10 78.47(13)
O16 Ce9 Ce10 35.59(14)
O14 Ce9 Ce10 37.61(12)
O41 Ce9 Ce10 113.17(16)
O21 Ce9 Ce10 142.15(13)
O13 Ce9 Ce10 92.78(13)
O46 Ce9 Ce10 72.13(15)
N1 Ce9 Ce10 148.18(16)
O11 Ce9 Ce8 35.58(13)
O16 Ce9 Ce8 37.76(14)
O14 Ce9 Ce8 77.25(12)
O41 Ce9 Ce8 73.70(16)
O21 Ce9 Ce8 94.95(14)
O13 Ce9 Ce8 142.35(13)
O46 Ce9 Ce8 113.04(16)
N1 Ce9 Ce8 147.66(16)
Ce10 Ce9 Ce8 60.243(12)
O11 Ce9 Ce1 38.70(12)
O16 Ce9 Ce1 77.33(14)
O14 Ce9 Ce1 37.00(12)
O41 Ce9 Ce1 129.30(17)
O21 Ce9 Ce1 82.16(13)
O13 Ce9 Ce1 84.59(13)
O46 Ce9 Ce1 128.90(16)
N1 Ce9 Ce1 136.26(16)
Ce10 Ce9 Ce1 61.047(11)
Ce8 Ce9 Ce1 60.015(11)
O11 Ce9 Ce3 96.29(12)
O16 Ce9 Ce3 97.28(14)
O14 Ce9 Ce3 31.64(12)
O41 Ce9 Ce3 169.67(17)
O21 Ce9 Ce3 107.15(14)
O13 Ce9 Ce3 34.50(13)
O46 Ce9 Ce3 83.55(17)
N1 Ce9 Ce3 102.24(16)
Ce10 Ce9 Ce3 61.744(11)
Ce8 Ce9 Ce3 108.702(14)
Ce1 Ce9 Ce3 57.617(10)
O16 Ce10 O15 71.60(19)
O16 Ce10 O14 71.61(18)
O15 Ce10 O14 71.98(17)
O16 Ce10 O31 77.2(2)
O15 Ce10 O31 91.1(2)
O14 Ce10 O31 147.86(19)
O16 Ce10 O20 132.90(19)
O15 Ce10 O20 65.39(18)
O14 Ce10 O20 110.51(18)
O31 Ce10 O20 85.1(2)
O16 Ce10 O47 76.8(2)
O15 Ce10 O47 148.0(2)
O14 Ce10 O47 94.0(2)
O31 Ce10 O47 86.3(2)
O20 Ce10 O47 145.6(2)
O16 Ce10 O17 128.11(19)
O15 Ce10 O17 120.57(18)
O14 Ce10 O17 66.98(17)
O31 Ce10 O17 143.0(2)
O20 Ce10 O17 91.06(19)
O47 Ce10 O17 76.4(2)
O16 Ce10 N3 145.2(2)
O15 Ce10 N3 131.1(2)
O14 Ce10 N3 135.07(19)
O31 Ce10 N3 76.6(2)
O20 Ce10 N3 66.6(2)
O47 Ce10 N3 79.1(2)
O17 Ce10 N3 68.3(2)
O16 Ce10 Ce9 36.24(14)
O15 Ce10 Ce9 78.86(13)
O14 Ce10 Ce9 38.52(12)
O31 Ce10 Ce9 112.72(16)
O20 Ce10 Ce9 140.55(13)
O47 Ce10 Ce9 72.94(16)
O17 Ce10 Ce9 93.26(13)
N3 Ce10 Ce9 149.54(16)
O16 Ce10 Ce8 37.43(14)
O15 Ce10 Ce8 36.70(13)
O14 Ce10 Ce8 77.68(12)
O31 Ce10 Ce8 72.80(15)
O20 Ce10 Ce8 95.69(13)
O47 Ce10 Ce8 113.32(16)
O17 Ce10 Ce8 144.12(13)
N3 Ce10 Ce8 145.80(15)
Ce9 Ce10 Ce8 60.168(12)
O16 Ce10 Ce1 77.84(14)
O15 Ce10 Ce1 37.94(13)
O14 Ce10 Ce1 36.78(12)
O31 Ce10 Ce1 128.30(16)
O20 Ce10 Ce1 79.92(13)
O47 Ce10 Ce1 129.96(17)
O17 Ce10 Ce1 86.76(13)
N3 Ce10 Ce1 136.83(15)
Ce9 Ce10 Ce1 61.241(11)
Ce8 Ce10 Ce1 60.057(11)
O16 Ce10 Ce3 97.89(14)
O15 Ce10 Ce3 95.56(13)
O14 Ce10 Ce3 31.04(12)
O31 Ce10 Ce3 170.13(17)
O20 Ce10 Ce3 104.30(14)
O47 Ce10 Ce3 84.22(18)
O17 Ce10 Ce3 35.96(13)
N3 Ce10 Ce3 104.18(15)
Ce9 Ce10 Ce3 61.704(11)
Ce8 Ce10 Ce3 108.613(14)
Ce1 Ce10 Ce3 57.661(10)
O32 C1 O31 127.0(10)
O32 C1 C2 118.4(11)
O31 C1 C2 113.9(11)
C4 C2 C1 111.4(13)
C4 C2 C3 104.23(19)
C1 C2 C3 109.0(14)
C4 C2 H2 110.7
C1 C2 H2 110.7
C3 C2 H2 110.7
C2 C3 H3A 109.5
C2 C3 H3B 109.5
H3A C3 H3B 109.5
C2 C3 H3C 109.5
H3A C3 H3C 109.5
H3B C3 H3C 109.5
C2 C4 H4A 109.5
C2 C4 H4B 109.5
H4A C4 H4B 109.5
C2 C4 H4C 109.5
H4A C4 H4C 109.5
H4B C4 H4C 109.5
O36 C5 O37 119.9(16)
O36 C5 C6 121.4(18)
O37 C5 C6 118.6(18)
O36 C5 Ce4 57.6(8)
O37 C5 Ce4 62.6(9)
C6 C5 Ce4 171.3(16)
C7 C6 C8 115(2)
C7 C6 C5 114.3(17)
C8 C6 C5 110(2)
C7 C6 H6 105.6
C8 C6 H6 105.6
C5 C6 H6 105.6
C6 C7 H7A 109.5
C6 C7 H7B 109.5
H7A C7 H7B 109.5
C6 C7 H7C 109.5
H7A C7 H7C 109.5
H7B C7 H7C 109.5
C6 C8 H8A 109.5
C6 C8 H8B 109.5
H8A C8 H8B 109.5
C6 C8 H8C 109.5
H8A C8 H8C 109.5
H8B C8 H8C 109.5
O38 C9 O39 124.2(9)
O38 C9 C10 119.9(10)
O39 C9 C10 115.8(11)
C11 C10 C12 115.3(11)
C11 C10 C9 111.1(10)
C12 C10 C9 114.1(11)
C11 C10 H10 105.1
C12 C10 H10 105.1
C9 C10 H10 105.1
C10 C11 H11A 109.5
C10 C11 H11B 109.5
H11A C11 H11B 109.5
C10 C11 H11C 109.5
H11A C11 H11C 109.5
H11B C11 H11C 109.5
C10 C12 H12A 109.5
C10 C12 H12B 109.5
H12A C12 H12B 109.5
C10 C12 H12C 109.5
H12A C12 H12C 109.5
H12B C12 H12C 109.5
O22 C13 O33 126.5(9)
O22 C13 C14 119.2(10)
O33 C13 C14 114.3(11)
C16 C14 C15 112.7(11)
C16 C14 C13 108.0(10)
C15 C14 C13 113.5(11)
C16 C14 H14 107.4
C15 C14 H14 107.4
C13 C14 H14 107.4
C14 C15 H15A 109.5
C14 C15 H15B 109.5
H15A C15 H15B 109.5
C14 C15 H15C 109.5
H15A C15 H15C 109.5
H15B C15 H15C 109.5
C14 C16 H16A 109.5
C14 C16 H16B 109.5
H16A C16 H16B 109.5
C14 C16 H16C 109.5
H16A C16 H16C 109.5
H16B C16 H16C 109.5
O35 C17 O34 125.6(12)
O35 C17 C18 118.2(11)
O34 C17 C18 116.1(12)
O35 C17 Na1 47.0(6)
O34 C17 Na1 79.4(7)
C18 C17 Na1 160.8(10)
C17 C18 C19 130.9(10)
C17 C18 C20 124.3(10)
C19 C18 C20 104.80(19)
C17 C18 H18 91.1
C19 C18 H18 91.0
C20 C18 H18 86.4
C18 C19 H19A 109.5
C18 C19 H19B 109.5
H19A C19 H19B 109.5
C18 C19 H19C 109.5
H19A C19 H19C 109.5
H19B C19 H19C 109.5
C18 C20 H20A 109.5
C18 C20 H20B 109.5
H20A C20 H20B 109.5
C18 C20 H20C 109.5
H20A C20 H20C 109.5
H20B C20 H20C 109.5
O43 C21 O44 122.4(9)
O43 C21 C22 117.6(10)
O44 C21 C22 120.0(9)
O43 C21 Ce2 62.7(5)
O44 C21 Ce2 60.0(5)
C22 C21 Ce2 176.2(9)
C23 C22 C24 113.4(11)
C23 C22 C21 109.7(10)
C24 C22 C21 111.7(10)
C23 C22 H22 107.2
C24 C22 H22 107.2
C21 C22 H22 107.2
C22 C23 H23A 109.5
C22 C23 H23B 109.5
H23A C23 H23B 109.5
C22 C23 H23C 109.5
H23A C23 H23C 109.5
H23B C23 H23C 109.5
C22 C24 H24A 109.5
C22 C24 H24B 109.5
H24A C24 H24B 109.5
C22 C24 H24C 109.5
H24A C24 H24C 109.5
H24B C24 H24C 109.5
O48 C25 O49 122.2(15)
O48 C25 C26 113.6(18)
O49 C25 C26 124.2(17)
O48 C25 Na1 76.0(9)
O49 C25 Na1 49.9(7)
C26 C25 Na1 158.2(13)
C25 C26 C28 117.6(13)
C25 C26 C27 128.7(13)
C28 C26 C27 104.45(19)
C25 C26 H26 100.1
C28 C26 H26 100.1
C27 C26 H26 100.1
C26 C27 H27A 109.5
C26 C27 H27B 109.5
H27A C27 H27B 109.5
C26 C27 H27C 109.5
H27A C27 H27C 109.5
H27B C27 H27C 109.5
C26 C28 H28A 109.5
C26 C28 H28B 109.5
H28A C28 H28B 109.5
C26 C28 H28C 109.5
H28A C28 H28C 109.5
H28B C28 H28C 109.5
O28 C29 O27 125.9(10)
O28 C29 C30 117.3(12)
O27 C29 C30 116.8(11)
C32 C30 C31 112.2(13)
C32 C30 C29 110.0(13)
C31 C30 C29 115.2(12)
C32 C30 H30 106.3
C31 C30 H30 106.3
C29 C30 H30 106.3
C30 C31 H31A 109.5
C30 C31 H31B 109.5
H31A C31 H31B 109.5
C30 C31 H31C 109.5
H31A C31 H31C 109.5
H31B C31 H31C 109.5
C30 C32 H32A 109.5
C30 C32 H32B 109.5
H32A C32 H32B 109.5
C30 C32 H32C 109.5
H32A C32 H32C 109.5
H32B C32 H32C 109.5
O30 C33 O29 120.8(11)
O30 C33 C34 119.5(15)
O29 C33 C34 119.8(16)
O30 C33 Ce7 62.0(6)
O29 C33 Ce7 59.3(6)
C34 C33 Ce7 173.6(13)
C35 C34 C33 109.0(15)
C35 C34 C36 96.8(16)
C33 C34 C36 109.8(15)
C35 C34 H34 113.3
C33 C34 H34 113.3
C36 C34 H34 113.3
C34 C35 H35A 109.5
C34 C35 H35B 109.5
H35A C35 H35B 109.5
C34 C35 H35C 109.5
H35A C35 H35C 109.5
H35B C35 H35C 109.5
C34 C36 H36A 109.5
C34 C36 H36B 109.5
H36A C36 H36B 109.5
C34 C36 H36C 109.5
H36A C36 H36C 109.5
H36B C36 H36C 109.5
O42 C37 O41 125.1(9)
O42 C37 C38 119.1(9)
O41 C37 C38 115.8(10)
C39 C38 C40 115.8(10)
C39 C38 C37 112.9(10)
C40 C38 C37 112.2(10)
C39 C38 H38 104.8
C40 C38 H38 104.8
C37 C38 H38 104.8
C38 C39 H39A 109.5
C38 C39 H39B 109.5
H39A C39 H39B 109.5
C38 C39 H39C 109.5
H39A C39 H39C 109.5
H39B C39 H39C 109.5
C38 C40 H40A 109.5
C38 C40 H40B 109.5
H40A C40 H40B 109.5
C38 C40 H40C 109.5
H40A C40 H40C 109.5
H40B C40 H40C 109.5
O46 C41 O47 124.7(12)
O46 C41 C42 119.1(12)
O47 C41 C42 116.1(14)
C41 C42 C43 112.4(15)
C41 C42 C44 105.4(15)
C43 C42 C44 104.21(19)
C41 C42 H42 111.5
C43 C42 H42 111.5
C44 C42 H42 111.5
C42 C43 H43A 109.5
C42 C43 H43B 109.5
H43A C43 H43B 109.5
C42 C43 H43C 109.5
H43A C43 H43C 109.5
H43B C43 H43C 109.5
C42 C44 H44A 109.5
C42 C44 H44B 109.5
H44A C44 H44B 109.5
C42 C44 H44C 109.5
H44A C44 H44C 109.5
H44B C44 H44C 109.5
O45 C45 O19 120.8(9)
O45 C45 C46 121.2(9)
O19 C45 C46 117.8(9)
O45 C45 Ce2 58.9(5)
O19 C45 Ce2 62.3(5)
C46 C45 Ce2 168.1(8)
C48 C46 C47 112.9(10)
C48 C46 C45 112.3(10)
C47 C46 C45 107.3(10)
C48 C46 H46 108.1
C47 C46 H46 108.1
C45 C46 H46 108.1
C46 C47 H47A 109.5
C46 C47 H47B 109.5
H47A C47 H47B 109.5
C46 C47 H47C 109.5
H47A C47 H47C 109.5
H47B C47 H47C 109.5
C46 C48 H48A 109.5
C46 C48 H48B 109.5
H48A C48 H48B 109.5
C46 C48 H48C 109.5
H48A C48 H48C 109.5
H48B C48 H48C 109.5
O40 C49 O25 121.0(8)
O40 C49 C50 118.7(9)
O25 C49 C50 120.2(9)
O40 C49 Ce3 57.4(4)
O25 C49 Ce3 64.4(5)
C50 C49 Ce3 169.3(7)
C52 C50 C49 111.8(9)
C52 C50 C51 111.0(10)
C49 C50 C51 111.7(9)
C52 C50 H50 107.4
C49 C50 H50 107.4
C51 C50 H50 107.4
C50 C51 H51A 109.5
C50 C51 H51B 109.5
H51A C51 H51B 109.5
C50 C51 H51C 109.5
H51A C51 H51C 109.5
H51B C51 H51C 109.5
C50 C52 H52A 109.5
C50 C52 H52B 109.5
H52A C52 H52B 109.5
C50 C52 H52C 109.5
H52A C52 H52C 109.5
H52B C52 H52C 109.5
O26 C53 O23 120.1(8)
O26 C53 C54 119.6(9)
O23 C53 C54 120.3(9)
O26 C53 Ce3 58.7(4)
O23 C53 Ce3 61.5(4)
C54 C53 Ce3 177.2(8)
C56 C54 C53 111.0(9)
C56 C54 C55 113.9(10)
C53 C54 C55 111.9(9)
C56 C54 H54 106.5
C53 C54 H54 106.5
C55 C54 H54 106.5
C54 C55 H55A 109.5
C54 C55 H55B 109.5
H55A C55 H55B 109.5
C54 C55 H55C 109.5
H55A C55 H55C 109.5
H55B C55 H55C 109.5
C54 C56 H56A 109.5
C54 C56 H56B 109.5
H56A C56 H56B 109.5
C54 C56 H56C 109.5
H56A C56 H56C 109.5
H56B C56 H56C 109.5
C58 C57 O3 115.5(11)
C58 C57 H57A 108.4
O3 C57 H57A 108.4
C58 C57 H57B 108.4
O3 C57 H57B 108.4
H57A C57 H57B 107.5
C57 C58 N4 125.2(12)
C57 C58 H58A 106.0
N4 C58 H58A 106.0
C57 C58 H58B 106.0
N4 C58 H58B 106.0
H58A C58 H58B 106.3
C60 C59 O2 120.4(12)
C60 C59 H59A 107.2
O2 C59 H59A 107.2
C60 C59 H59B 107.2
O2 C59 H59B 107.2
H59A C59 H59B 106.9
C59 C60 N4 124.9(10)
C59 C60 H60A 106.1
N4 C60 H60A 106.1
C59 C60 H60B 106.1
N4 C60 H60B 106.1
H60A C60 H60B 106.3
N4 C61 H61A 109.5
N4 C61 H61B 109.5
H61A C61 H61B 109.5
N4 C61 H61C 109.5
H61A C61 H61C 109.5
H61B C61 H61C 109.5
O20 C62 C63 110.3(7)
O20 C62 H62A 109.6
C63 C62 H62A 109.6
O20 C62 H62B 109.6
C63 C62 H62B 109.6
H62A C62 H62B 108.1
N3 C63 C62 111.0(7)
N3 C63 H63A 109.4
C62 C63 H63A 109.4
N3 C63 H63B 109.4
C62 C63 H63B 109.4
H63A C63 H63B 108.0
O17 C64 C65 109.6(7)
O17 C64 H64A 109.7
C65 C64 H64A 109.7
O17 C64 H64B 109.7
C65 C64 H64B 109.7
H64A C64 H64B 108.2
N3 C65 C64 110.1(7)
N3 C65 H65A 109.6
C64 C65 H65A 109.6
N3 C65 H65B 109.6
C64 C65 H65B 109.6
H65A C65 H65B 108.2
N3 C66 H66A 109.5
N3 C66 H66B 109.5
H66A C66 H66B 109.5
N3 C66 H66C 109.5
H66A C66 H66C 109.5
H66B C66 H66C 109.5
O21 C67 C68 111.1(8)
O21 C67 H67A 109.4
C68 C67 H67A 109.4
O21 C67 H67B 109.4
C68 C67 H67B 109.4
H67A C67 H67B 108.0
C67 C68 N1 112.2(7)
C67 C68 H68A 109.2
N1 C68 H68A 109.2
C67 C68 H68B 109.2
N1 C68 H68B 109.2
H68A C68 H68B 107.9
O13 C69 C70 108.5(8)
O13 C69 H69A 110.0
C70 C69 H69A 110.0
O13 C69 H69B 110.0
C70 C69 H69B 110.0
H69A C69 H69B 108.4
N1 C70 C69 112.0(8)
N1 C70 H70A 109.2
C69 C70 H70A 109.2
N1 C70 H70B 109.2
C69 C70 H70B 109.2
H70A C70 H70B 107.9
N1 C71 H71A 109.5
N1 C71 H71B 109.5
H71A C71 H71B 109.5
N1 C71 H71C 109.5
H71A C71 H71C 109.5
H71B C71 H71C 109.5
O12 C72 C73 109.4(7)
O12 C72 H72A 109.8
C73 C72 H72A 109.8
O12 C72 H72B 109.8
C73 C72 H72B 109.8
H72A C72 H72B 108.2
N5 C73 C72 111.3(7)
N5 C73 H73A 109.4
C72 C73 H73A 109.4
N5 C73 H73B 109.4
C72 C73 H73B 109.4
H73A C73 H73B 108.0
O4 C74 C75 109.3(7)
O4 C74 H74A 109.8
C75 C74 H74A 109.8
O4 C74 H74B 109.8
C75 C74 H74B 109.8
H74A C74 H74B 108.3
N5 C75 C74 110.4(7)
N5 C75 H75A 109.6
C74 C75 H75A 109.6
N5 C75 H75B 109.6
C74 C75 H75B 109.6
H75A C75 H75B 108.1
N5 C76 H76A 109.5
N5 C76 H76B 109.5
H76A C76 H76B 109.5
N5 C76 H76C 109.5
H76A C76 H76C 109.5
H76B C76 H76C 109.5
O1 C77 C78 108.9(8)
O1 C77 H77A 109.9
C78 C77 H77A 109.9
O1 C77 H77B 109.9
C78 C77 H77B 109.9
H77A C77 H77B 108.3
N2 C78 C77 110.1(8)
N2 C78 H78A 109.6
C77 C78 H78A 109.6
N2 C78 H78B 109.6
C77 C78 H78B 109.6
H78A C78 H78B 108.1
O24 C79 C80 111.3(8)
O24 C79 H79A 109.4
C80 C79 H79A 109.4
O24 C79 H79B 109.4
C80 C79 H79B 109.4
H79A C79 H79B 108.0
N2 C80 C79 111.8(8)
N2 C80 H80A 109.3
C79 C80 H80A 109.3
N2 C80 H80B 109.3
C79 C80 H80B 109.3
H80A C80 H80B 107.9
N2 C81 H81A 109.5
N2 C81 H81B 109.5
H81A C81 H81B 109.5
N2 C81 H81C 109.5
H81A C81 H81C 109.5
H81B C81 H81C 109.5
O5 C82 O10 124.7(8)
O5 C82 H82 117.6
O10 C82 H82 117.6
C71 N1 C70 112.2(8)
C71 N1 C68 108.0(7)
C70 N1 C68 110.8(8)
C71 N1 Ce9 113.0(6)
C70 N1 Ce9 107.3(5)
C68 N1 Ce9 105.4(5)
C78 N2 C81 110.4(8)
C78 N2 C80 113.2(8)
C81 N2 C80 107.0(8)
C78 N2 Ce6 106.9(5)
C81 N2 Ce6 112.9(6)
C80 N2 Ce6 106.5(5)
C66 N3 C63 109.9(7)
C66 N3 C65 111.0(7)
C63 N3 C65 109.8(7)
C66 N3 Ce10 111.8(5)
C63 N3 Ce10 106.0(5)
C65 N3 Ce10 108.2(5)
C61 N4 C60 108.3(12)
C61 N4 C58 111.4(13)
C60 N4 C58 109.9(14)
C61 N4 Ce8 114.0(8)
C60 N4 Ce8 106.7(6)
C58 N4 Ce8 106.4(6)
C76 N5 C73 108.2(7)
C76 N5 C75 110.4(7)
C73 N5 C75 110.1(7)
C76 N5 Ce2 113.1(6)
C73 N5 Ce2 105.1(4)
C75 N5 Ce2 109.6(5)
O43 Na1 O49 99.9(3)
O43 Na1 O35 126.1(3)
O49 Na1 O35 114.2(3)
O43 Na1 O24 113.8(3)
O49 Na1 O24 103.1(3)
O35 Na1 O24 98.1(3)
O43 Na1 O48 87.7(3)
O49 Na1 O48 48.9(3)
O35 Na1 O48 146.1(3)
O24 Na1 O48 65.3(2)
O43 Na1 C25 89.3(4)
O49 Na1 C25 24.8(4)
O35 Na1 C25 136.3(4)
O24 Na1 C25 87.3(5)
O48 Na1 C25 25.1(4)
O43 Na1 C17 124.9(4)
O49 Na1 C17 130.6(4)
O35 Na1 C17 22.7(3)
O24 Na1 C17 78.8(3)
O48 Na1 C17 139.7(3)
C25 Na1 C17 145.7(5)
O43 Na1 O34 113.6(3)
O49 Na1 O34 146.5(3)
O35 Na1 O34 46.9(2)
O24 Na1 O34 61.6(2)
O48 Na1 O34 127.0(2)
C25 Na1 O34 146.5(4)
C17 Na1 O34 24.4(3)
O43 Na1 Ce5 93.0(2)
O49 Na1 Ce5 142.1(3)
O35 Na1 Ce5 84.8(2)
O24 Na1 Ce5 39.69(15)
O48 Na1 Ce5 96.80(18)
C25 Na1 Ce5 121.7(4)
C17 Na1 Ce5 62.2(3)
O34 Na1 Ce5 37.91(12)
O43 Na1 Ce6 86.2(2)
O49 Na1 Ce6 85.3(2)
O35 Na1 Ce6 134.7(2)
O24 Na1 Ce6 36.62(15)
O48 Na1 Ce6 36.93(14)
C25 Na1 Ce6 62.0(4)
C17 Na1 Ce6 114.6(3)
O34 Na1 Ce6 94.02(16)
Ce5 Na1 Ce6 60.09(7)
O43 Na1 Ce2 34.28(17)
O49 Na1 Ce2 118.9(2)
O35 Na1 Ce2 125.6(2)
O24 Na1 Ce2 81.12(16)
O48 Na1 Ce2 82.65(16)
C25 Na1 Ce2 98.0(4)
C17 Na1 Ce2 110.3(3)
O34 Na1 Ce2 89.64(15)
Ce5 Na1 Ce2 60.27(6)
Ce6 Na1 Ce2 62.42(6)
C77 O1 Ce7 128.2(6)
C77 O1 Ce6 124.7(6)
Ce7 O1 Ce6 105.7(2)
C59 O2 Ce7 133.4(7)
C59 O2 Ce8 119.5(7)
Ce7 O2 Ce8 107.1(2)
C57 O3 Ce4 127.9(6)
C57 O3 Ce8 122.5(6)
Ce4 O3 Ce8 109.5(2)
C74 O4 Ce5 130.5(5)
C74 O4 Ce2 115.2(5)
Ce5 O4 Ce2 114.1(2)
C82 O5 Ce5 131.7(5)
Ce5 O7 Ce4 136.3(2)
Ce5 O7 Ce1 107.9(2)
Ce4 O7 Ce1 111.5(2)
Ce5 O8 Ce1 105.6(2)
Ce5 O8 Ce6 113.7(2)
Ce1 O8 Ce6 105.7(2)
Ce5 O8 Ce2 112.0(2)
Ce1 O8 Ce2 99.94(18)
Ce6 O8 Ce2 117.9(2)
Ce3 O9 Ce1 98.79(18)
Ce3 O9 Ce2 106.26(19)
Ce1 O9 Ce2 95.16(17)
Ce3 O9 H9 117.6
Ce1 O9 H9 117.7
Ce2 O9 H9 117.7
C82 O10 Ce1 123.2(5)
C82 O10 Ce8 144.6(5)
Ce1 O10 Ce8 90.97(17)
Ce8 O11 Ce9 108.6(2)
Ce8 O11 Ce7 114.9(2)
Ce9 O11 Ce7 117.0(2)
Ce8 O11 Ce1 104.39(19)
Ce9 O11 Ce1 106.21(19)
Ce7 O11 Ce1 104.39(19)
C72 O12 Ce3 119.5(4)
C72 O12 Ce1 126.2(4)
Ce3 O12 Ce1 94.16(16)
C72 O12 Ce2 116.1(4)
Ce3 O12 Ce2 102.57(18)
Ce1 O12 Ce2 92.80(16)
C69 O13 Ce3 125.7(5)
C69 O13 Ce9 120.4(5)
Ce3 O13 Ce9 110.4(2)
Ce3 O14 Ce10 116.9(2)
Ce3 O14 Ce9 114.9(2)
Ce10 O14 Ce9 103.87(18)
Ce3 O14 Ce1 106.07(19)
Ce10 O14 Ce1 107.92(19)
Ce9 O14 Ce1 106.66(18)
Ce4 O15 Ce8 115.4(2)
Ce4 O15 Ce10 116.9(2)
Ce8 O15 Ce10 106.6(2)
Ce4 O15 Ce1 105.9(2)
Ce8 O15 Ce1 104.6(2)
Ce10 O15 Ce1 106.48(19)
Ce10 O16 Ce9 108.2(2)
Ce10 O16 Ce8 107.0(2)
Ce9 O16 Ce8 105.7(2)
C64 O17 Ce3 131.5(5)
C64 O17 Ce10 116.9(5)
Ce3 O17 Ce10 107.7(2)
Ce6 O18 Ce7 118.9(2)
Ce6 O18 Ce1 110.5(2)
Ce7 O18 Ce1 112.0(2)
C45 O19 Ce6 158.2(6)
C45 O19 Ce2 92.3(5)
Ce6 O19 Ce2 109.2(2)
C62 O20 Ce4 122.7(5)
C62 O20 Ce10 124.4(5)
Ce4 O20 Ce10 109.4(2)
C67 O21 Ce9 124.7(5)
C67 O21 Ce7 123.4(5)
Ce9 O21 Ce7 109.5(2)
C13 O22 Ce5 138.7(6)
C53 O23 Ce3 92.0(5)
C79 O24 Ce6 121.0(5)
C79 O24 Ce5 117.6(6)
Ce6 O24 Ce5 104.7(2)
C79 O24 Na1 106.1(5)
Ce6 O24 Na1 105.3(2)
Ce5 O24 Na1 99.5(2)
C49 O25 Ce2 129.1(6)
C49 O25 Ce3 89.4(5)
Ce2 O25 Ce3 99.76(18)
C53 O26 Ce3 95.1(6)
C29 O27 Ce7 135.2(7)
C29 O28 Ce6 134.7(7)
C33 O29 Ce7 94.2(8)
C33 O30 Ce7 91.8(7)
C1 O31 Ce10 130.4(8)
C1 O32 Ce8 131.9(7)
C13 O33 Ce4 140.4(7)
C17 O34 Ce5 163.4(8)
C17 O34 Na1 76.2(7)
Ce5 O34 Na1 88.2(2)
C17 O35 Na1 110.3(7)
C5 O36 Ce4 97.6(11)
C5 O37 Ce4 92.1(10)
C9 O38 Ce5 129.5(6)
C9 O39 Ce4 144.0(7)
C49 O40 Ce3 97.0(5)
C37 O41 Ce9 134.2(6)
C37 O42 Ce8 135.5(6)
C21 O43 Na1 144.2(7)
C21 O43 Ce2 91.8(6)
Na1 O43 Ce2 116.4(3)
C21 O44 Ce2 94.4(6)
C45 O45 Ce2 96.8(6)
C41 O46 Ce9 134.1(9)
C41 O47 Ce10 132.1(8)
C25 O48 Ce6 174.3(11)
C25 O48 Na1 78.9(10)
Ce6 O48 Na1 95.4(3)
C25 O49 Na1 105.4(9)

loop_
_geom_bond_atom_site_label_1
_geom_bond_atom_site_label_2
_geom_bond_distance
Ce1 O7 2.250(5)
Ce1 O18 2.279(5)
Ce1 O8 2.284(5)
Ce1 O14 2.365(5)
Ce1 O15 2.410(5)
Ce1 O9 2.439(5)
Ce1 O11 2.451(5)
Ce1 O10 2.493(5)
Ce1 O12 2.514(5)
Ce1 Ce5 3.6031(6)
Ce1 Ce6 3.6572(6)
Ce1 Ce3 3.6607(6)
Ce2 O4 2.462(6)
Ce2 O8 2.527(5)
Ce2 O44 2.528(6)
Ce2 O9 2.553(5)
Ce2 O25 2.571(6)
Ce2 O12 2.577(5)
Ce2 O43 2.589(6)
Ce2 O45 2.605(6)
Ce2 O19 2.678(6)
Ce2 N5 2.862(7)
Ce2 C21 2.911(10)
Ce2 C45 3.021(10)
Ce3 O14 2.216(5)
Ce3 O13 2.315(5)
Ce3 O17 2.362(5)
Ce3 O9 2.382(5)
Ce3 O26 2.433(6)
Ce3 O40 2.442(6)
Ce3 O12 2.485(5)
Ce3 O23 2.493(6)
Ce3 O25 2.594(6)
Ce3 C53 2.836(9)
Ce3 C49 2.876(9)
Ce4 O15 2.237(5)
Ce4 O7 2.238(5)
Ce4 O3 2.314(6)
Ce4 O33 2.330(6)
Ce4 O20 2.352(6)
Ce4 O39 2.356(7)
Ce4 O36 2.443(8)
Ce4 O37 2.549(9)
Ce4 C5 2.869(18)
Ce4 Ce8 3.8175(6)
Ce4 Ce10 3.8482(6)
Ce5 O7 2.206(5)
Ce5 O8 2.238(5)
Ce5 O4 2.248(6)
Ce5 O34 2.292(6)
Ce5 O38 2.406(6)
Ce5 O24 2.414(6)
Ce5 O22 2.427(6)
Ce5 O5 2.579(6)
Ce5 Na1 3.728(4)
Ce5 Ce6 3.8033(6)
Ce6 O18 2.172(5)
Ce6 O8 2.305(5)
Ce6 O48 2.332(7)
Ce6 O1 2.389(6)
Ce6 O24 2.390(6)
Ce6 O19 2.400(6)
Ce6 O28 2.402(6)
Ce6 N2 2.679(7)
Ce6 Ce7 3.7723(6)
Ce6 Na1 3.865(4)
Ce7 O18 2.208(5)
Ce7 O11 2.255(5)
Ce7 O2 2.328(6)
Ce7 O1 2.345(6)
Ce7 O27 2.353(6)
Ce7 O21 2.366(5)
Ce7 O29 2.436(6)
Ce7 O30 2.496(7)
Ce7 C33 2.826(12)
Ce7 Ce8 3.7914(6)
Ce8 O11 2.242(5)
Ce8 O15 2.279(5)
Ce8 O16 2.323(6)
Ce8 O3 2.360(6)
Ce8 O2 2.386(6)
Ce8 O32 2.390(6)
Ce8 O42 2.403(6)
Ce8 N4 2.666(8)
Ce8 O10 2.706(6)
Ce8 Ce9 3.6517(6)
Ce8 Ce10 3.6544(6)
Ce9 O11 2.254(5)
Ce9 O16 2.259(5)
Ce9 O14 2.329(5)
Ce9 O41 2.332(6)
Ce9 O21 2.341(5)
Ce9 O13 2.351(5)
Ce9 O46 2.369(6)
Ce9 N1 2.678(7)
Ce9 Ce10 3.6303(6)
Ce10 O16 2.224(5)
Ce10 O15 2.280(5)
Ce10 O14 2.282(5)
Ce10 O31 2.348(6)
Ce10 O20 2.364(5)
Ce10 O47 2.382(6)
Ce10 O17 2.384(5)
Ce10 N3 2.669(7)
C1 O32 1.231(16)
C1 O31 1.267(15)
C1 C2 1.520(2)
C2 C4 1.519(2)
C2 C3 1.521(2)
C2 H2 1.0000
C3 H3A 0.9800
C3 H3B 0.9800
C3 H3C 0.9800
C4 H4A 0.9800
C4 H4B 0.9800
C4 H4C 0.9800
C5 O36 1.22(2)
C5 O37 1.23(2)
C5 C6 1.54(2)
C6 C7 1.37(3)
C6 C8 1.49(3)
C6 H6 1.0000
C7 H7A 0.9800
C7 H7B 0.9800
C7 H7C 0.9800
C8 H8A 0.9800
C8 H8B 0.9800
C8 H8C 0.9800
C9 O38 1.251(13)
C9 O39 1.257(13)
C9 C10 1.517(13)
C10 C11 1.441(17)
C10 C12 1.476(16)
C10 H10 1.0000
C11 H11A 0.9800
C11 H11B 0.9800
C11 H11C 0.9800
C12 H12A 0.9800
C12 H12B 0.9800
C12 H12C 0.9800
C13 O22 1.231(14)
C13 O33 1.269(13)
C13 C14 1.535(14)
C14 C16 1.478(17)
C14 C15 1.493(16)
C14 H14 1.0000
C15 H15A 0.9800
C15 H15B 0.9800
C15 H15C 0.9800
C16 H16A 0.9800
C16 H16B 0.9800
C16 H16C 0.9800
C17 O35 1.227(15)
C17 O34 1.265(13)
C17 C18 1.372(15)
C17 Na1 2.976(14)
C18 C19 1.516(2)
C18 C20 1.517(2)
C18 H18 1.1574
C19 H19A 0.9800
C19 H19B 0.9800
C19 H19C 0.9800
C20 H20A 0.9800
C20 H20B 0.9800
C20 H20C 0.9800
C21 O43 1.253(12)
C21 O44 1.264(13)
C21 C22 1.536(14)
C22 C23 1.452(18)
C22 C24 1.520(16)
C22 H22 1.0000
C23 H23A 0.9800
C23 H23B 0.9800
C23 H23C 0.9800
C24 H24A 0.9800
C24 H24B 0.9800
C24 H24C 0.9800
C25 O48 1.25(2)
C25 O49 1.26(2)
C25 C26 1.47(2)
C25 Na1 2.902(19)
C26 C28 1.518(2)
C26 C27 1.519(2)
C26 H26 1.0000
C27 H27A 0.9800
C27 H27B 0.9800
C27 H27C 0.9800
C28 H28A 0.9800
C28 H28B 0.9800
C28 H28C 0.9800
C29 O28 1.250(14)
C29 O27 1.255(15)
C29 C30 1.525(15)
C30 C32 1.363(19)
C30 C31 1.442(18)
C30 H30 1.0000
C31 H31A 0.9800
C31 H31B 0.9800
C31 H31C 0.9800
C32 H32A 0.9800
C32 H32B 0.9800
C32 H32C 0.9800
C33 O30 1.249(19)
C33 O29 1.264(19)
C33 C34 1.515(16)
C34 C35 1.48(2)
C34 C36 1.52(2)
C34 H34 1.0000
C35 H35A 0.9800
C35 H35B 0.9800
C35 H35C 0.9800
C36 H36A 0.9800
C36 H36B 0.9800
C36 H36C 0.9800
C37 O42 1.242(13)
C37 O41 1.268(12)
C37 C38 1.533(13)
C38 C39 1.482(16)
C38 C40 1.487(16)
C38 H38 1.0000
C39 H39A 0.9800
C39 H39B 0.9800
C39 H39C 0.9800
C40 H40A 0.9800
C40 H40B 0.9800
C40 H40C 0.9800
C41 O46 1.241(17)
C41 O47 1.248(16)
C41 C42 1.507(19)
C42 C43 1.520(2)
C42 C44 1.521(2)
C42 H42 1.0000
C43 H43A 0.9800
C43 H43B 0.9800
C43 H43C 0.9800
C44 H44A 0.9800
C44 H44B 0.9800
C44 H44C 0.9800
C45 O45 1.253(11)
C45 O19 1.294(11)
C45 C46 1.502(14)
C46 C48 1.498(16)
C46 C47 1.500(17)
C46 H46 1.0000
C47 H47A 0.9800
C47 H47B 0.9800
C47 H47C 0.9800
C48 H48A 0.9800
C48 H48B 0.9800
C48 H48C 0.9800
C49 O40 1.251(12)
C49 O25 1.270(11)
C49 C50 1.526(12)
C50 C52 1.504(15)
C50 C51 1.527(16)
C50 H50 1.0000
C51 H51A 0.9800
C51 H51B 0.9800
C51 H51C 0.9800
C52 H52A 0.9800
C52 H52B 0.9800
C52 H52C 0.9800
C53 O26 1.259(12)
C53 O23 1.269(12)
C53 C54 1.494(13)
C54 C56 1.474(16)
C54 C55 1.516(16)
C54 H54 1.0000
C55 H55A 0.9800
C55 H55B 0.9800
C55 H55C 0.9800
C56 H56A 0.9800
C56 H56B 0.9800
C56 H56C 0.9800
C57 C58 1.313(18)
C57 O3 1.419(12)
C57 H57A 0.9900
C57 H57B 0.9900
C58 N4 1.442(15)
C58 H58A 0.9900
C58 H58B 0.9900
C59 C60 1.321(18)
C59 O2 1.385(12)
C59 H59A 0.9900
C59 H59B 0.9900
C60 N4 1.431(16)
C60 H60A 0.9900
C60 H60B 0.9900
C61 N4 1.421(16)
C61 H61A 0.9800
C61 H61B 0.9800
C61 H61C 0.9800
C62 O20 1.420(9)
C62 C63 1.500(12)
C62 H62A 0.9900
C62 H62B 0.9900
C63 N3 1.489(11)
C63 H63A 0.9900
C63 H63B 0.9900
C64 O17 1.425(9)
C64 C65 1.517(12)
C64 H64A 0.9900
C64 H64B 0.9900
C65 N3 1.493(10)
C65 H65A 0.9900
C65 H65B 0.9900
C66 N3 1.472(11)
C66 H66A 0.9800
C66 H66B 0.9800
C66 H66C 0.9800
C67 O21 1.434(10)
C67 C68 1.474(13)
C67 H67A 0.9900
C67 H67B 0.9900
C68 N1 1.483(12)
C68 H68A 0.9900
C68 H68B 0.9900
C69 O13 1.428(10)
C69 C70 1.505(14)
C69 H69A 0.9900
C69 H69B 0.9900
C70 N1 1.480(12)
C70 H70A 0.9900
C70 H70B 0.9900
C71 N1 1.461(12)
C71 H71A 0.9800
C71 H71B 0.9800
C71 H71C 0.9800
C72 O12 1.444(9)
C72 C73 1.537(11)
C72 H72A 0.9900
C72 H72B 0.9900
C73 N5 1.480(10)
C73 H73A 0.9900
C73 H73B 0.9900
C74 O4 1.415(10)
C74 C75 1.501(13)
C74 H74A 0.9900
C74 H74B 0.9900
C75 N5 1.500(11)
C75 H75A 0.9900
C75 H75B 0.9900
C76 N5 1.463(11)
C76 H76A 0.9800
C76 H76B 0.9800
C76 H76C 0.9800
C77 O1 1.413(10)
C77 C78 1.523(14)
C77 H77A 0.9900
C77 H77B 0.9900
C78 N2 1.470(14)
C78 H78A 0.9900
C78 H78B 0.9900
C79 O24 1.428(10)
C79 C80 1.504(14)
C79 H79A 0.9900
C79 H79B 0.9900
C80 N2 1.481(12)
C80 H80A 0.9900
C80 H80B 0.9900
C81 N2 1.470(14)
C81 H81A 0.9800
C81 H81B 0.9800
C81 H81C 0.9800
C82 O5 1.225(10)
C82 O10 1.253(9)
C82 H82 0.9500
Na1 O43 2.250(8)
Na1 O49 2.301(10)
Na1 O35 2.319(8)
Na1 O24 2.472(7)
Na1 O48 2.869(9)
Na1 O34 3.013(9)
O9 H9 0.9980
